data_4112715
loop_
_publ_author_name
'Olivier Tardif'
'Daisuke Hashizume'
'Zhaomin Hou'

_publ_section_title
;
 Hydrogenation of Carbon Dioxide and Aryl Isocyanates by a Tetranuclear
 Tetrahydrido Yttrium Complex. Isolation, Structures, and CO2 Insertion
 Reactions of Methylene Diolate and \m3-Oxo Yttrium Complexes
;
_journal_name_full 'Journal of the American Chemical Society'
_journal_page_first 8080
_journal_page_last 8081
_journal_paper_doi 10.1021/ja047889u
_journal_volume 126
_journal_year 2004
_chemical_formula_moiety 'C60 H108 O4 Si6 Y4, 1.5(C7 H8)'
_chemical_formula_sum 'C70.5 H120 O4 Si6 Y4'
_chemical_formula_weight 1555.85
_chemical_name_systematic
; 
 ? 
;
_space_group_IT_number 2
_symmetry_cell_setting triclinic
_symmetry_space_group_name_Hall '-P 1'
_symmetry_space_group_name_H-M 'P -1'
_atom_sites_solution_hydrogens geom
_atom_sites_solution_primary direct
_atom_sites_solution_secondary difmap
_audit_creation_method SHELXL-97
_cell_angle_alpha 96.005(2)
_cell_angle_beta 90.298(2)
_cell_angle_gamma 91.165(2)
_cell_formula_units_Z 2
_cell_length_a 12.2348(11)
_cell_length_b 15.2532(13)
_cell_length_c 21.2206(18)
_cell_measurement_temperature 193
_cell_volume 3937.5(6)
_computing_cell_refinement 'Bruker SMART'
_computing_data_collection 'Bruker SMART'
_computing_data_reduction 'Bruker SHELXTL'
_computing_molecular_graphics 'Bruker SHELXTL'
_computing_publication_material 'Bruker SHELXTL'
_computing_structure_refinement 'SHELXL-97 (Sheldrick, 1997)'
_computing_structure_solution 'SHELXS-97 (Sheldrick, 1990)'
_diffrn_ambient_temperature 193
_diffrn_measured_fraction_theta_full 0.959
_diffrn_measured_fraction_theta_max 0.959
_diffrn_measurement_device_type 'CCD area detector'
_diffrn_measurement_method 'phi and omega scans'
_diffrn_radiation_monochromator graphite
_diffrn_radiation_source 'fine-focus sealed tube'
_diffrn_radiation_type MoK\a
_diffrn_radiation_wavelength 0.71073
_diffrn_reflns_av_R_equivalents 0.0514
_diffrn_reflns_av_sigmaI/netI 0.1817
_diffrn_reflns_limit_h_max 15
_diffrn_reflns_limit_h_min -15
_diffrn_reflns_limit_k_max 17
_diffrn_reflns_limit_k_min -19
_diffrn_reflns_limit_l_max 27
_diffrn_reflns_limit_l_min -25
_diffrn_reflns_number 24052
_diffrn_reflns_theta_full 27.09
_diffrn_reflns_theta_max 27.09
_diffrn_reflns_theta_min 1.73
_exptl_absorpt_coefficient_mu 3.051
_exptl_absorpt_correction_T_max 0.7501
_exptl_absorpt_correction_T_min 0.3749
_exptl_absorpt_correction_type multi-scan
_exptl_absorpt_process_details SADABS
_exptl_crystal_colour yellow
_exptl_crystal_density_diffrn 1.312
_exptl_crystal_description block
_exptl_crystal_F_000 1630
_exptl_crystal_size_max 0.40
_exptl_crystal_size_mid 0.20
_exptl_crystal_size_min 0.10
_refine_diff_density_max 0.562
_refine_diff_density_min -0.651
_refine_diff_density_rms 0.091
_refine_ls_extinction_method none
_refine_ls_goodness_of_fit_ref 0.844
_refine_ls_hydrogen_treatment mixed
_refine_ls_matrix_type full
_refine_ls_number_parameters 768
_refine_ls_number_reflns 16659
_refine_ls_number_restraints 0
_refine_ls_restrained_S_all 0.844
_refine_ls_R_factor_all 0.1501
_refine_ls_R_factor_gt 0.0532
_refine_ls_shift/su_max 0.034
_refine_ls_shift/su_mean 0.001
_refine_ls_structure_factor_coef Fsqd
_refine_ls_weighting_details 'calc w=1/[\s^2^(Fo^2^)+(0.0446P)^2^] where P=(Fo^2^+2Fc^2^)/3'
_refine_ls_weighting_scheme calc
_refine_ls_wR_factor_gt 0.0970
_refine_ls_wR_factor_ref 0.1180
_reflns_number_gt 7497
_reflns_number_total 16659
_reflns_threshold_expression >2\s(I)
_cod_data_source_file ja047889urom20040413_031841.cif
_cod_data_source_block 2
_cod_original_formula_sum 'C70.50 H120 O4 Si6 Y4'
_cod_database_code 4112715

loop_
_symmetry_equiv_pos_as_xyz
'x, y, z'
'-x, -y, -z'

loop_
_atom_site_label
_atom_site_type_symbol
_atom_site_fract_x
_atom_site_fract_y
_atom_site_fract_z
_atom_site_U_iso_or_equiv
_atom_site_adp_type
_atom_site_occupancy
_atom_site_symmetry_multiplicity
_atom_site_calc_flag
_atom_site_refinement_flags
_atom_site_disorder_assembly
_atom_site_disorder_group
Y1 Y 0.14449(3) 0.19500(2) 0.223872(17) 0.03484(10) Uani 1 1 d . . .
Y2 Y 0.08858(3) 0.43434(2) 0.245114(16) 0.03061(10) Uani 1 1 d . . .
Y3 Y 0.27116(3) 0.33857(2) 0.352527(18) 0.03889(11) Uani 1 1 d . . .
Y4 Y 0.26468(3) 0.34424(2) 0.119545(17) 0.03269(10) Uani 1 1 d . . .
Si1 Si -0.12183(14) 0.03032(9) 0.16825(7) 0.0878(5) Uani 1 1 d . . .
Si2 Si 0.15312(13) 0.70100(9) 0.24980(9) 0.0988(6) Uani 1 1 d . . .
Si3 Si 0.48815(11) 0.18917(9) 0.44811(7) 0.0746(5) Uani 1 1 d . . .
Si4 Si 0.47260(10) 0.18813(8) 0.01009(7) 0.0634(4) Uani 1 1 d . . .
Si5 Si 0.03775(9) 0.29552(8) 0.39286(5) 0.0467(3) Uani 1 1 d . . .
Si6 Si 0.02440(9) 0.30817(8) 0.07458(5) 0.0446(3) Uani 1 1 d . . .
O1 O 0.30427(19) 0.23639(15) 0.17381(11) 0.0410(7) Uani 1 1 d . . .
O2 O 0.30818(19) 0.23380(16) 0.28016(11) 0.0434(8) Uani 1 1 d . . .
O3 O 0.25587(19) 0.45020(15) 0.29850(11) 0.0403(7) Uani 1 1 d . . .
O4 O 0.25317(18) 0.45338(15) 0.19263(11) 0.0381(7) Uani 1 1 d . . .
C1 C 0.0221(4) 0.0473(2) 0.19720(17) 0.0499(13) Uani 1 1 d . . .
C2 C 0.0549(3) 0.0476(2) 0.26140(18) 0.0477(12) Uani 1 1 d . . .
C3 C 0.1662(4) 0.0352(3) 0.2657(2) 0.0618(15) Uani 1 1 d . . .
C4 C 0.2077(4) 0.0269(3) 0.2044(2) 0.0787(17) Uani 1 1 d . . .
C5 C 0.1230(5) 0.0323(3) 0.1636(2) 0.0800(18) Uani 1 1 d . . .
C6 C -0.0239(3) 0.0465(3) 0.31623(18) 0.0663(15) Uani 1 1 d . . .
H6A H 0.0164 0.0361 0.3547 0.100 Uiso 1 1 calc R . .
H6B H -0.0789 -0.0006 0.3065 0.100 Uiso 1 1 calc R . .
H6C H -0.0602 0.1034 0.3230 0.100 Uiso 1 1 calc R . .
C7 C 0.2320(4) 0.0231(3) 0.3247(2) 0.100(2) Uani 1 1 d . . .
H7A H 0.1829 0.0240 0.3612 0.149 Uiso 1 1 calc R . .
H7B H 0.2865 0.0711 0.3323 0.149 Uiso 1 1 calc R . .
H7C H 0.2690 -0.0335 0.3190 0.149 Uiso 1 1 calc R . .
C8 C 0.3242(4) 0.0039(3) 0.1881(3) 0.142(3) Uani 1 1 d . . .
H8A H 0.3420 0.0229 0.1466 0.213 Uiso 1 1 calc R . .
H8B H 0.3326 -0.0601 0.1867 0.213 Uiso 1 1 calc R . .
H8C H 0.3736 0.0338 0.2203 0.213 Uiso 1 1 calc R . .
C9 C 0.1313(5) 0.0094(3) 0.0904(2) 0.132(3) Uani 1 1 d . . .
H9A H 0.1892 0.0458 0.0739 0.198 Uiso 1 1 calc R . .
H9B H 0.0614 0.0211 0.0704 0.198 Uiso 1 1 calc R . .
H9C H 0.1485 -0.0530 0.0809 0.198 Uiso 1 1 calc R . .
C10 C -0.1591(5) -0.0881(3) 0.1704(3) 0.137(3) Uani 1 1 d . . .
H10A H -0.2304 -0.1006 0.1497 0.205 Uiso 1 1 calc R . .
H10B H -0.1631 -0.1014 0.2145 0.205 Uiso 1 1 calc R . .
H10C H -0.1036 -0.1246 0.1480 0.205 Uiso 1 1 calc R . .
C11 C -0.1426(5) 0.0551(4) 0.0848(3) 0.190(3) Uani 1 1 d . . .
H11A H -0.1033 0.0123 0.0561 0.285 Uiso 1 1 calc R . .
H11B H -0.1147 0.1147 0.0801 0.285 Uiso 1 1 calc R . .
H11C H -0.2208 0.0512 0.0743 0.285 Uiso 1 1 calc R . .
C12 C -0.2232(4) 0.0975(4) 0.2150(3) 0.122(3) Uani 1 1 d . . .
H12A H -0.2027 0.1601 0.2159 0.183 Uiso 1 1 calc R . .
H12B H -0.2249 0.0809 0.2583 0.183 Uiso 1 1 calc R . .
H12C H -0.2957 0.0873 0.1954 0.183 Uiso 1 1 calc R . .
C13 C 0.0518(3) 0.6096(2) 0.25572(18) 0.0413(11) Uani 1 1 d . . .
C14 C 0.0108(3) 0.5789(2) 0.31198(18) 0.0438(12) Uani 1 1 d . . .
C15 C -0.0805(3) 0.5244(2) 0.2976(2) 0.0522(13) Uani 1 1 d . . .
C16 C -0.0991(3) 0.5198(3) 0.2325(2) 0.0596(14) Uani 1 1 d . . .
C17 C -0.0196(4) 0.5724(2) 0.20720(19) 0.0552(13) Uani 1 1 d . . .
C18 C 0.0540(4) 0.6092(3) 0.3788(2) 0.090(2) Uani 1 1 d . . .
H18A H 0.0590 0.6738 0.3846 0.135 Uiso 1 1 calc R . .
H18B H 0.1265 0.5850 0.3843 0.135 Uiso 1 1 calc R . .
H18C H 0.0039 0.5884 0.4102 0.135 Uiso 1 1 calc R . .
C19 C -0.1571(3) 0.4884(3) 0.3446(2) 0.0967(19) Uani 1 1 d . . .
H19A H -0.1160 0.4773 0.3826 0.145 Uiso 1 1 calc R . .
H19B H -0.1912 0.4332 0.3255 0.145 Uiso 1 1 calc R . .
H19C H -0.2139 0.5314 0.3562 0.145 Uiso 1 1 calc R . .
C20 C -0.1981(4) 0.4748(3) 0.2007(3) 0.130(2) Uani 1 1 d . . .
H20A H -0.2633 0.5083 0.2134 0.194 Uiso 1 1 calc R . .
H20B H -0.2057 0.4150 0.2132 0.194 Uiso 1 1 calc R . .
H20C H -0.1898 0.4718 0.1546 0.194 Uiso 1 1 calc R . .
C21 C -0.0194(5) 0.5954(3) 0.1394(2) 0.130(3) Uani 1 1 d . . .
H21A H -0.0693 0.5552 0.1137 0.195 Uiso 1 1 calc R . .
H21B H 0.0547 0.5899 0.1223 0.195 Uiso 1 1 calc R . .
H21C H -0.0434 0.6562 0.1384 0.195 Uiso 1 1 calc R . .
C22 C 0.2317(5) 0.6875(4) 0.1728(3) 0.160(3) Uani 1 1 d . . .
H22A H 0.1804 0.6844 0.1370 0.240 Uiso 1 1 calc R . .
H22B H 0.2733 0.6330 0.1706 0.240 Uiso 1 1 calc R . .
H22C H 0.2821 0.7379 0.1711 0.240 Uiso 1 1 calc R . .
C23 C 0.0762(5) 0.8056(3) 0.2506(4) 0.216(4) Uani 1 1 d . . .
H23A H 0.0222 0.7999 0.2161 0.324 Uiso 1 1 calc R . .
H23B H 0.1273 0.8544 0.2448 0.324 Uiso 1 1 calc R . .
H23C H 0.0388 0.8175 0.2912 0.324 Uiso 1 1 calc R . .
C24 C 0.2570(5) 0.7127(4) 0.3167(3) 0.171(3) Uani 1 1 d . . .
H24A H 0.2218 0.7370 0.3559 0.256 Uiso 1 1 calc R . .
H24B H 0.3167 0.7525 0.3064 0.256 Uiso 1 1 calc R . .
H24C H 0.2863 0.6547 0.3225 0.256 Uiso 1 1 calc R . .
C25 C 0.4352(3) 0.2961(3) 0.42715(19) 0.0485(13) Uani 1 1 d . . .
C26 C 0.3708(3) 0.3549(3) 0.46806(19) 0.0515(13) Uani 1 1 d . . .
C27 C 0.3757(4) 0.4391(3) 0.4484(2) 0.0617(14) Uani 1 1 d . . .
C28 C 0.4489(3) 0.4355(3) 0.3969(2) 0.0639(15) Uani 1 1 d . . .
C29 C 0.4851(3) 0.3498(3) 0.3832(2) 0.0562(14) Uani 1 1 d . . .
C30 C 0.3156(4) 0.3329(3) 0.52857(19) 0.0748(17) Uani 1 1 d . . .
H30A H 0.3714 0.3242 0.5605 0.112 Uiso 1 1 calc R . .
H30B H 0.2711 0.2788 0.5198 0.112 Uiso 1 1 calc R . .
H30C H 0.2687 0.3816 0.5445 0.112 Uiso 1 1 calc R . .
C31 C 0.3301(4) 0.5237(3) 0.4815(2) 0.096(2) Uani 1 1 d . . .
H31A H 0.2729 0.5092 0.5111 0.145 Uiso 1 1 calc R . .
H31B H 0.2990 0.5587 0.4499 0.145 Uiso 1 1 calc R . .
H31C H 0.3889 0.5578 0.5048 0.145 Uiso 1 1 calc R . .
C32 C 0.4891(4) 0.5156(3) 0.3661(2) 0.102(2) Uani 1 1 d . . .
H32A H 0.5472 0.5462 0.3924 0.153 Uiso 1 1 calc R . .
H32B H 0.4284 0.5556 0.3622 0.153 Uiso 1 1 calc R . .
H32C H 0.5178 0.4967 0.3240 0.153 Uiso 1 1 calc R . .
C33 C 0.5720(3) 0.3231(3) 0.3358(2) 0.0873(19) Uani 1 1 d . . .
H33A H 0.5753 0.3653 0.3040 0.131 Uiso 1 1 calc R . .
H33B H 0.5545 0.2641 0.3149 0.131 Uiso 1 1 calc R . .
H33C H 0.6428 0.3226 0.3574 0.131 Uiso 1 1 calc R . .
C34 C 0.5470(5) 0.1203(3) 0.3796(3) 0.138(3) Uani 1 1 d . . .
H34A H 0.4911 0.1079 0.3465 0.207 Uiso 1 1 calc R . .
H34B H 0.5719 0.0647 0.3935 0.207 Uiso 1 1 calc R . .
H34C H 0.6091 0.1519 0.3629 0.207 Uiso 1 1 calc R . .
C35 C 0.5991(4) 0.2152(3) 0.5090(2) 0.110(2) Uani 1 1 d . . .
H35A H 0.6553 0.2529 0.4921 0.165 Uiso 1 1 calc R . .
H35B H 0.6320 0.1603 0.5192 0.165 Uiso 1 1 calc R . .
H35C H 0.5681 0.2460 0.5474 0.165 Uiso 1 1 calc R . .
C36 C 0.3860(4) 0.1159(3) 0.4827(3) 0.112(2) Uani 1 1 d . . .
H36A H 0.3573 0.1461 0.5220 0.168 Uiso 1 1 calc R . .
H36B H 0.4211 0.0614 0.4919 0.168 Uiso 1 1 calc R . .
H36C H 0.3259 0.1016 0.4524 0.168 Uiso 1 1 calc R . .
C37 C 0.4279(3) 0.3006(2) 0.03993(18) 0.0441(12) Uani 1 1 d . . .
C38 C 0.4774(3) 0.3573(3) 0.09151(19) 0.0471(12) Uani 1 1 d . . .
C39 C 0.4409(3) 0.4427(2) 0.08885(18) 0.0441(12) Uani 1 1 d . . .
C40 C 0.3688(3) 0.4436(3) 0.03721(19) 0.0540(13) Uani 1 1 d . . .
C41 C 0.3623(3) 0.3562(3) 0.00709(18) 0.0486(12) Uani 1 1 d . . .
C42 C 0.5652(3) 0.3329(3) 0.13465(19) 0.0655(15) Uani 1 1 d . . .
H42A H 0.6361 0.3363 0.1137 0.098 Uiso 1 1 calc R . .
H42B H 0.5517 0.2725 0.1452 0.098 Uiso 1 1 calc R . .
H42C H 0.5657 0.3736 0.1736 0.098 Uiso 1 1 calc R . .
C43 C 0.4834(3) 0.5240(3) 0.1290(2) 0.0694(15) Uani 1 1 d . . .
H43A H 0.5484 0.5474 0.1092 0.104 Uiso 1 1 calc R . .
H43B H 0.5025 0.5087 0.1713 0.104 Uiso 1 1 calc R . .
H43C H 0.4267 0.5688 0.1325 0.104 Uiso 1 1 calc R . .
C44 C 0.3223(4) 0.5250(3) 0.0141(2) 0.0820(17) Uani 1 1 d . . .
H44A H 0.2912 0.5619 0.0499 0.123 Uiso 1 1 calc R . .
H44B H 0.2649 0.5080 -0.0175 0.123 Uiso 1 1 calc R . .
H44C H 0.3805 0.5581 -0.0051 0.123 Uiso 1 1 calc R . .
C45 C 0.3016(4) 0.3309(3) -0.05563(19) 0.0778(17) Uani 1 1 d . . .
H45A H 0.3545 0.3233 -0.0902 0.117 Uiso 1 1 calc R . .
H45B H 0.2511 0.3777 -0.0635 0.117 Uiso 1 1 calc R . .
H45C H 0.2604 0.2756 -0.0533 0.117 Uiso 1 1 calc R . .
C46 C 0.5866(5) 0.1982(4) -0.0435(3) 0.165(3) Uani 1 1 d . . .
H46A H 0.6101 0.1393 -0.0602 0.247 Uiso 1 1 calc R . .
H46B H 0.6475 0.2300 -0.0205 0.247 Uiso 1 1 calc R . .
H46C H 0.5638 0.2306 -0.0786 0.247 Uiso 1 1 calc R . .
C47 C 0.3686(5) 0.1227(4) -0.0329(4) 0.333(5) Uani 1 1 d . . .
H47A H 0.4002 0.0680 -0.0526 0.499 Uiso 1 1 calc R . .
H47B H 0.3382 0.1557 -0.0659 0.499 Uiso 1 1 calc R . .
H47C H 0.3104 0.1084 -0.0039 0.499 Uiso 1 1 calc R . .
C48 C 0.5177(7) 0.1243(4) 0.0722(3) 0.225(4) Uani 1 1 d . . .
H48A H 0.4802 0.1440 0.1117 0.337 Uiso 1 1 calc R . .
H48B H 0.5968 0.1327 0.0784 0.337 Uiso 1 1 calc R . .
H48C H 0.5006 0.0618 0.0602 0.337 Uiso 1 1 calc R . .
C49 C 0.3738(3) 0.2337(3) 0.22673(18) 0.0503(13) Uani 1 1 d . . .
H49A H 0.4179 0.1797 0.2217 0.060 Uiso 1 1 calc R . .
H49B H 0.4241 0.2856 0.2310 0.060 Uiso 1 1 calc R . .
C50 C 0.3160(3) 0.4761(2) 0.24755(17) 0.0412(12) Uani 1 1 d . . .
H50A H 0.3867 0.4455 0.2444 0.049 Uiso 1 1 calc R . .
H50B H 0.3309 0.5405 0.2533 0.049 Uiso 1 1 calc R . .
C51 C 0.1237(3) 0.2114(3) 0.4265(2) 0.0683(15) Uani 1 1 d . . .
H51A H 0.1077 0.1532 0.4040 0.103 Uiso 1 1 calc R . .
H51B H 0.1072 0.2104 0.4716 0.103 Uiso 1 1 calc R . .
H51C H 0.2012 0.2266 0.4217 0.103 Uiso 1 1 calc R . .
C52 C 0.0718(4) 0.3990(3) 0.44629(18) 0.0668(15) Uani 1 1 d . . .
H52A H 0.1479 0.4170 0.4396 0.100 Uiso 1 1 calc R . .
H52B H 0.0622 0.3878 0.4906 0.100 Uiso 1 1 calc R . .
H52C H 0.0232 0.4461 0.4365 0.100 Uiso 1 1 calc R . .
C53 C -0.1081(3) 0.2668(3) 0.40843(19) 0.0757(17) Uani 1 1 d . . .
H53A H -0.1559 0.3072 0.3889 0.114 Uiso 1 1 calc R . .
H53B H -0.1205 0.2719 0.4542 0.114 Uiso 1 1 calc R . .
H53C H -0.1244 0.2061 0.3903 0.114 Uiso 1 1 calc R . .
C54 C 0.0782(3) 0.3062(2) 0.31051(16) 0.0304(10) Uani 1 1 d . . .
C55 C -0.0138(3) 0.2921(2) 0.26580(16) 0.0348(10) Uani 1 1 d . . .
H55 H -0.0822 0.2804 0.2846 0.042 Uiso 1 1 calc R . .
C56 C -0.0171(3) 0.2930(2) 0.19994(16) 0.0347(11) Uani 1 1 d . . .
H56 H -0.0866 0.2809 0.1804 0.042 Uiso 1 1 calc R . .
C57 C 0.0740(3) 0.3103(2) 0.15682(16) 0.0309(10) Uani 1 1 d . . .
C58 C -0.1262(4) 0.3048(4) 0.0598(2) 0.128(3) Uani 1 1 d . . .
H58A H -0.1585 0.2524 0.0761 0.193 Uiso 1 1 calc R . .
H58B H -0.1404 0.3023 0.0141 0.193 Uiso 1 1 calc R . .
H58C H -0.1586 0.3579 0.0814 0.193 Uiso 1 1 calc R . .
C59 C 0.0825(4) 0.2164(3) 0.0205(2) 0.0954(19) Uani 1 1 d . . .
H59A H 0.1621 0.2165 0.0258 0.143 Uiso 1 1 calc R . .
H59B H 0.0643 0.2246 -0.0235 0.143 Uiso 1 1 calc R . .
H59C H 0.0515 0.1600 0.0309 0.143 Uiso 1 1 calc R . .
C60 C 0.0775(4) 0.4098(3) 0.03949(19) 0.0741(16) Uani 1 1 d . . .
H60A H 0.0481 0.4626 0.0632 0.111 Uiso 1 1 calc R . .
H60B H 0.0544 0.4072 -0.0050 0.111 Uiso 1 1 calc R . .
H60C H 0.1575 0.4122 0.0421 0.111 Uiso 1 1 calc R . .
C71 C -0.0528(7) 0.0319(6) 0.5072(4) 0.156(6) Uani 0.50 1 d PG . .
C72 C 0.0512(7) 0.0411(6) 0.5341(4) 0.216(10) Uani 0.50 1 d PG . .
H72 H 0.0683 0.0896 0.5646 0.259 Uiso 0.50 1 calc PR . .
C73 C 0.1302(7) -0.0207(7) 0.5163(5) 0.166(7) Uani 0.50 1 d PG . .
H73 H 0.2013 -0.0144 0.5346 0.200 Uiso 0.50 1 calc PR . .
C74 C 0.1053(8) -0.0916(6) 0.4716(5) 0.231(5) Uani 0.50 1 d PG . .
H74 H 0.1593 -0.1338 0.4594 0.277 Uiso 0.50 1 calc PR . .
C75 C 0.0013(9) -0.1008(6) 0.4447(4) 0.140(6) Uani 0.50 1 d PG . .
H75 H -0.0158 -0.1493 0.4142 0.168 Uiso 0.50 1 calc PR . .
C76 C -0.0778(7) -0.0390(6) 0.4625(4) 0.178(8) Uani 0.50 1 d PG . .
H76 H -0.1488 -0.0452 0.4442 0.214 Uiso 0.50 1 calc PR . .
C77 C -0.1384(8) 0.0989(7) 0.5265(5) 0.319(12) Uani 0.50 1 d PG . .
H77A H -0.1110 0.1394 0.5623 0.478 Uiso 0.50 1 calc PR . .
H77B H -0.2049 0.0686 0.5391 0.478 Uiso 0.50 1 calc PR . .
H77C H -0.1550 0.1322 0.4907 0.478 Uiso 0.50 1 calc PR . .
C81 C 0.5889(5) 0.8230(4) 0.2954(3) 0.185(2) Uani 0.541(4) 1 d PG A 1
C82 C 0.6834(6) 0.8498(5) 0.3293(3) 0.185(2) Uani 0.541(4) 1 d PG A 1
H82 H 0.6864 0.9052 0.3544 0.222 Uiso 0.541(4) 1 calc PR A 1
C83 C 0.7735(6) 0.7955(6) 0.3266(4) 0.185(2) Uani 0.541(4) 1 d PG A 1
H83 H 0.8381 0.8138 0.3497 0.222 Uiso 0.541(4) 1 calc PR A 1
C84 C 0.7691(7) 0.7144(6) 0.2900(5) 0.185(2) Uani 0.541(4) 1 d PG A 1
H84 H 0.8306 0.6773 0.2881 0.222 Uiso 0.541(4) 1 calc PR A 1
C85 C 0.6746(8) 0.6877(4) 0.2560(4) 0.185(2) Uani 0.541(4) 1 d PG A 1
H85 H 0.6716 0.6323 0.2310 0.222 Uiso 0.541(4) 1 calc PR A 1
C86 C 0.5844(7) 0.7420(4) 0.2588(3) 0.185(2) Uani 0.541(4) 1 d PG A 1
H86 H 0.5198 0.7236 0.2357 0.222 Uiso 0.541(4) 1 calc PR A 1
C87 C 0.4913(6) 0.8819(5) 0.2984(4) 0.185(2) Uani 0.541(4) 1 d PG A 1
H87A H 0.4321 0.8532 0.2720 0.277 Uiso 0.541(4) 1 calc PR A 1
H87B H 0.5116 0.9382 0.2828 0.277 Uiso 0.541(4) 1 calc PR A 1
H87C H 0.4666 0.8925 0.3424 0.277 Uiso 0.541(4) 1 calc PR A 1
C91 C 0.7195(6) 0.7796(5) 0.3015(4) 0.185(2) Uani 0.459(4) 1 d PG A 2
C92 C 0.6698(8) 0.7183(5) 0.2567(4) 0.185(2) Uani 0.459(4) 1 d PG A 2
H92 H 0.6994 0.6613 0.2480 0.222 Uiso 0.459(4) 1 calc PR A 2
C93 C 0.5768(8) 0.7406(8) 0.2245(4) 0.185(2) Uani 0.459(4) 1 d PG A 2
H93 H 0.5428 0.6988 0.1939 0.222 Uiso 0.459(4) 1 calc PR A 2
C94 C 0.5336(7) 0.8241(9) 0.2372(5) 0.185(2) Uani 0.459(4) 1 d PG A 2
H94 H 0.4700 0.8394 0.2152 0.222 Uiso 0.459(4) 1 calc PR A 2
C95 C 0.5833(8) 0.8853(6) 0.2820(6) 0.185(2) Uani 0.459(4) 1 d PG A 2
H95 H 0.5537 0.9424 0.2907 0.222 Uiso 0.459(4) 1 calc PR A 2
C96 C 0.6762(8) 0.8631(5) 0.3142(5) 0.185(2) Uani 0.459(4) 1 d PG A 2
H96 H 0.7102 0.9049 0.3448 0.222 Uiso 0.459(4) 1 calc PR A 2
C97 C 0.8202(8) 0.7554(7) 0.3364(5) 0.185(2) Uani 0.459(4) 1 d PG A 2
H97A H 0.8396 0.6946 0.3219 0.277 Uiso 0.459(4) 1 calc PR A 2
H97B H 0.8058 0.7605 0.3820 0.277 Uiso 0.459(4) 1 calc PR A 2
H97C H 0.8809 0.7954 0.3280 0.277 Uiso 0.459(4) 1 calc PR A 2

loop_
_atom_site_aniso_label
_atom_site_aniso_U_11
_atom_site_aniso_U_22
_atom_site_aniso_U_33
_atom_site_aniso_U_23
_atom_site_aniso_U_13
_atom_site_aniso_U_12
Y1 0.0400(2) 0.0296(2) 0.0357(2) 0.00705(16) 0.00946(18) -0.00060(18)
Y2 0.02967(19) 0.0307(2) 0.0318(2) 0.00464(16) 0.00738(17) 0.00077(17)
Y3 0.0376(2) 0.0436(2) 0.0360(2) 0.00703(18) -0.00028(18) -0.00177(19)
Y4 0.0308(2) 0.0346(2) 0.0327(2) 0.00414(17) 0.00882(17) -0.00321(17)
Si1 0.1303(12) 0.0746(9) 0.0582(9) 0.0198(7) -0.0310(9) -0.0651(9)
Si2 0.0839(10) 0.0374(8) 0.1779(16) 0.0211(9) 0.0615(11) 0.0053(8)
Si3 0.0602(9) 0.0720(9) 0.0936(11) 0.0173(8) -0.0123(8) 0.0130(8)
Si4 0.0501(8) 0.0565(8) 0.0784(9) -0.0175(7) 0.0228(7) -0.0012(7)
Si5 0.0435(7) 0.0624(8) 0.0367(6) 0.0165(6) 0.0120(6) 0.0017(6)
Si6 0.0351(6) 0.0618(8) 0.0350(7) -0.0023(6) 0.0034(5) -0.0047(6)
O1 0.0365(14) 0.0480(15) 0.0402(15) 0.0115(12) 0.0074(13) 0.0072(13)
O2 0.0371(15) 0.0522(16) 0.0417(16) 0.0073(13) 0.0071(13) 0.0045(13)
O3 0.0378(15) 0.0463(15) 0.0385(15) 0.0134(12) -0.0002(13) -0.0056(13)
O4 0.0323(14) 0.0417(15) 0.0388(15) -0.0001(12) 0.0101(12) -0.0116(12)
C1 0.084(3) 0.032(2) 0.034(2) 0.0042(18) 0.006(2) -0.018(2)
C2 0.064(3) 0.037(2) 0.043(3) 0.0093(19) 0.002(2) -0.015(2)
C3 0.069(3) 0.034(2) 0.087(3) 0.028(2) 0.004(3) -0.001(2)
C4 0.093(4) 0.033(3) 0.113(4) 0.015(3) 0.046(3) 0.012(3)
C5 0.152(5) 0.022(2) 0.064(3) -0.002(2) 0.048(3) -0.012(3)
C6 0.080(3) 0.076(3) 0.042(3) 0.007(2) 0.003(2) -0.035(3)
C7 0.079(4) 0.075(3) 0.156(5) 0.064(3) -0.020(4) -0.001(3)
C8 0.126(4) 0.053(3) 0.252(7) 0.027(4) 0.112(5) 0.033(3)
C9 0.258(7) 0.066(3) 0.066(4) -0.017(3) 0.080(4) -0.028(4)
C10 0.201(6) 0.093(4) 0.115(5) 0.018(4) -0.007(5) -0.092(4)
C11 0.227(6) 0.250(7) 0.105(4) 0.109(4) -0.100(4) -0.171(5)
C12 0.069(4) 0.133(5) 0.159(6) 0.001(5) -0.019(4) -0.023(4)
C13 0.043(2) 0.036(2) 0.047(2) 0.0109(19) 0.011(2) 0.0127(19)
C14 0.055(3) 0.031(2) 0.044(2) -0.0055(19) 0.006(2) 0.007(2)
C15 0.037(2) 0.040(2) 0.080(3) 0.006(2) 0.025(2) 0.012(2)
C16 0.048(3) 0.045(3) 0.082(3) -0.016(2) -0.029(3) 0.012(2)
C17 0.075(3) 0.041(2) 0.049(3) -0.004(2) -0.004(2) 0.030(2)
C18 0.157(5) 0.058(3) 0.053(3) -0.004(3) 0.003(3) -0.003(3)
C19 0.070(3) 0.068(3) 0.157(5) 0.025(3) 0.073(3) 0.010(3)
C20 0.083(4) 0.081(4) 0.212(6) -0.041(4) -0.082(4) 0.031(3)
C21 0.268(7) 0.077(3) 0.049(3) 0.011(3) -0.020(4) 0.077(4)
C22 0.121(5) 0.145(5) 0.237(6) 0.116(5) 0.108(5) 0.032(4)
C23 0.162(5) 0.024(3) 0.473(12) 0.065(5) 0.169(7) 0.022(3)
C24 0.091(5) 0.152(5) 0.243(8) -0.100(5) 0.009(5) -0.041(4)
C25 0.035(2) 0.058(3) 0.052(3) 0.006(2) -0.016(2) -0.002(2)
C26 0.053(3) 0.057(3) 0.045(3) 0.012(2) -0.013(2) 0.005(2)
C27 0.072(3) 0.060(3) 0.054(3) 0.011(2) -0.032(2) -0.004(3)
C28 0.056(3) 0.069(3) 0.068(3) 0.026(3) -0.031(2) -0.029(3)
C29 0.038(2) 0.076(3) 0.056(3) 0.018(2) -0.007(2) -0.013(2)
C30 0.075(3) 0.104(4) 0.045(3) 0.001(3) -0.013(3) 0.005(3)
C31 0.117(4) 0.071(3) 0.093(4) -0.031(3) -0.054(3) 0.014(3)
C32 0.095(4) 0.110(4) 0.103(4) 0.038(3) -0.054(3) -0.054(3)
C33 0.038(3) 0.150(5) 0.077(4) 0.029(3) -0.007(3) -0.015(3)
C34 0.148(6) 0.100(4) 0.162(6) -0.014(4) 0.021(5) 0.046(4)
C35 0.101(4) 0.096(4) 0.136(5) 0.030(4) -0.062(4) 0.017(3)
C36 0.096(4) 0.094(4) 0.158(5) 0.069(4) -0.016(4) 0.001(4)
C37 0.034(2) 0.043(2) 0.054(3) 0.000(2) 0.021(2) -0.014(2)
C38 0.033(2) 0.054(3) 0.053(3) -0.001(2) 0.018(2) -0.006(2)
C39 0.043(2) 0.039(2) 0.050(2) 0.0008(19) 0.032(2) -0.013(2)
C40 0.052(3) 0.055(3) 0.058(3) 0.021(2) 0.028(2) -0.010(2)
C41 0.052(3) 0.054(3) 0.039(2) 0.004(2) 0.019(2) -0.018(2)
C42 0.038(2) 0.093(4) 0.063(3) -0.002(3) 0.015(2) -0.010(3)
C43 0.065(3) 0.057(3) 0.080(3) -0.016(2) 0.038(3) -0.029(2)
C44 0.087(4) 0.063(3) 0.101(4) 0.038(3) 0.033(3) -0.007(3)
C45 0.082(3) 0.108(4) 0.043(3) 0.009(3) 0.018(3) -0.027(3)
C46 0.181(5) 0.123(5) 0.199(6) 0.038(4) 0.151(4) 0.070(4)
C47 0.090(5) 0.144(4) 0.698(14) -0.268(6) -0.149(6) 0.050(4)
C48 0.497(13) 0.069(4) 0.116(6) 0.027(4) 0.097(7) 0.103(6)
C49 0.038(2) 0.059(3) 0.057(3) 0.017(2) 0.004(2) 0.011(2)
C50 0.034(2) 0.030(2) 0.059(3) 0.004(2) 0.006(2) -0.0027(19)
C51 0.062(3) 0.070(3) 0.077(3) 0.032(3) -0.006(3) -0.017(3)
C52 0.080(3) 0.084(3) 0.037(3) 0.004(2) 0.015(2) 0.017(3)
C53 0.055(3) 0.122(4) 0.054(3) 0.026(3) 0.025(2) -0.004(3)
C54 0.0279(19) 0.030(2) 0.034(2) 0.0069(17) 0.0119(17) -0.0008(17)
C55 0.027(2) 0.034(2) 0.044(2) 0.0097(18) 0.0160(18) 0.0000(18)
C56 0.036(2) 0.031(2) 0.037(2) 0.0057(18) 0.0019(19) -0.0066(18)
C57 0.032(2) 0.030(2) 0.031(2) 0.0043(17) 0.0029(17) -0.0043(17)
C58 0.046(3) 0.280(8) 0.054(4) 0.001(4) -0.012(3) -0.029(4)
C59 0.143(5) 0.062(3) 0.074(3) -0.024(3) 0.054(3) -0.036(3)
C60 0.108(4) 0.074(3) 0.044(3) 0.017(2) 0.016(3) 0.027(3)
C71 0.156(14) 0.225(13) 0.112(8) 0.135(8) 0.057(10) 0.022(12)
C72 0.31(2) 0.190(15) 0.174(16) 0.139(12) 0.108(16) 0.078(18)
C73 0.224(17) 0.120(11) 0.163(14) 0.059(10) 0.063(13) -0.059(12)
C74 0.243(10) 0.228(10) 0.273(11) 0.219(8) 0.236(8) 0.202(8)
C75 0.187(15) 0.155(13) 0.089(9) 0.062(9) 0.039(10) -0.005(12)
C76 0.233(18) 0.173(17) 0.150(15) 0.094(13) 0.127(13) 0.071(15)
C77 0.29(2) 0.301(19) 0.42(3) 0.290(17) 0.17(2) 0.162(18)
C81 0.194(5) 0.144(4) 0.219(4) 0.023(3) 0.084(4) 0.028(3)
C82 0.194(5) 0.144(4) 0.219(4) 0.023(3) 0.084(4) 0.028(3)
C83 0.194(5) 0.144(4) 0.219(4) 0.023(3) 0.084(4) 0.028(3)
C84 0.194(5) 0.144(4) 0.219(4) 0.023(3) 0.084(4) 0.028(3)
C85 0.194(5) 0.144(4) 0.219(4) 0.023(3) 0.084(4) 0.028(3)
C86 0.194(5) 0.144(4) 0.219(4) 0.023(3) 0.084(4) 0.028(3)
C87 0.194(5) 0.144(4) 0.219(4) 0.023(3) 0.084(4) 0.028(3)
C91 0.194(5) 0.144(4) 0.219(4) 0.023(3) 0.084(4) 0.028(3)
C92 0.194(5) 0.144(4) 0.219(4) 0.023(3) 0.084(4) 0.028(3)
C93 0.194(5) 0.144(4) 0.219(4) 0.023(3) 0.084(4) 0.028(3)
C94 0.194(5) 0.144(4) 0.219(4) 0.023(3) 0.084(4) 0.028(3)
C95 0.194(5) 0.144(4) 0.219(4) 0.023(3) 0.084(4) 0.028(3)
C96 0.194(5) 0.144(4) 0.219(4) 0.023(3) 0.084(4) 0.028(3)
C97 0.194(5) 0.144(4) 0.219(4) 0.023(3) 0.084(4) 0.028(3)

loop_
_atom_type_symbol
_atom_type_description
_atom_type_scat_dispersion_real
_atom_type_scat_dispersion_imag
_atom_type_scat_source
C C 0.0033 0.0016 'International Tables Vol C Tables 4.2.6.8 and 6.1.1.4'
H H 0.0000 0.0000 'International Tables Vol C Tables 4.2.6.8 and 6.1.1.4'
O O 0.0106 0.0060 'International Tables Vol C Tables 4.2.6.8 and 6.1.1.4'
Si Si 0.0817 0.0704 'International Tables Vol C Tables 4.2.6.8 and 6.1.1.4'
Y Y -2.7962 3.5667 'International Tables Vol C Tables 4.2.6.8 and 6.1.1.4'

loop_
_geom_angle_atom_site_label_1
_geom_angle_atom_site_label_2
_geom_angle_atom_site_label_3
_geom_angle
_geom_angle_site_symmetry_1
_geom_angle_site_symmetry_3
O1 Y1 O2 57.57(8) . .
O1 Y1 C54 114.93(9) . .
O2 Y1 C54 78.56(10) . .
O1 Y1 C57 78.55(10) . .
O2 Y1 C57 115.30(10) . .
C54 Y1 C57 80.60(11) . .
O1 Y1 C55 128.61(10) . .
O2 Y1 C55 111.43(9) . .
C54 Y1 C55 33.51(10) . .
C57 Y1 C55 61.08(11) . .
O1 Y1 C56 111.61(10) . .
O2 Y1 C56 129.27(9) . .
C54 Y1 C56 61.34(11) . .
C57 Y1 C56 33.68(10) . .
C55 Y1 C56 31.53(10) . .
O1 Y1 C5 97.34(12) . .
O2 Y1 C5 118.50(14) . .
C54 Y1 C5 147.43(13) . .
C57 Y1 C5 111.55(13) . .
C55 Y1 C5 125.33(14) . .
C56 Y1 C5 111.88(14) . .
O1 Y1 C2 137.60(10) . .
O2 Y1 C2 110.76(11) . .
C54 Y1 C2 99.87(11) . .
C57 Y1 C2 132.94(12) . .
C55 Y1 C2 93.78(12) . .
C56 Y1 C2 105.87(12) . .
C5 Y1 C2 49.25(13) . .
O1 Y1 C4 88.40(12) . .
O2 Y1 C4 90.19(12) . .
C54 Y1 C4 140.98(14) . .
C57 Y1 C4 136.80(14) . .
C55 Y1 C4 142.82(13) . .
C56 Y1 C4 140.54(13) . .
C5 Y1 C4 29.31(15) . .
C2 Y1 C4 49.43(13) . .
O1 Y1 C1 127.86(10) . .
O2 Y1 C1 136.06(11) . .
C54 Y1 C1 117.17(11) . .
C57 Y1 C1 107.92(11) . .
C55 Y1 C1 95.69(12) . .
C56 Y1 C1 91.68(12) . .
C5 Y1 C1 31.12(14) . .
C2 Y1 C1 30.63(11) . .
C4 Y1 C1 50.82(14) . .
O1 Y1 C3 110.49(11) . .
O2 Y1 C3 85.63(11) . .
C54 Y1 C3 111.21(12) . .
C57 Y1 C3 158.18(12) . .
C55 Y1 C3 118.83(12) . .
C56 Y1 C3 135.66(12) . .
C5 Y1 C3 48.86(14) . .
C2 Y1 C3 29.81(12) . .
C4 Y1 C3 30.01(13) . .
C1 Y1 C3 50.61(13) . .
O1 Y1 Y4 34.64(6) . .
O2 Y1 Y4 80.57(6) . .
C54 Y1 Y4 99.32(8) . .
C57 Y1 Y4 44.07(8) . .
C55 Y1 Y4 98.01(8) . .
C56 Y1 Y4 76.98(8) . .
C5 Y1 Y4 110.34(10) . .
C2 Y1 Y4 159.33(8) . .
C4 Y1 Y4 115.68(11) . .
C1 Y1 Y4 130.49(8) . .
C3 Y1 Y4 143.16(10) . .
O3 Y2 O4 57.75(8) . .
O3 Y2 C54 79.13(10) . .
O4 Y2 C54 116.01(10) . .
O3 Y2 C57 115.96(10) . .
O4 Y2 C57 79.11(9) . .
C54 Y2 C57 80.95(11) . .
O3 Y2 C55 112.10(10) . .
O4 Y2 C55 129.74(9) . .
C54 Y2 C55 33.57(10) . .
C57 Y2 C55 61.35(11) . .
O3 Y2 C56 129.87(10) . .
O4 Y2 C56 112.28(9) . .
C54 Y2 C56 61.35(11) . .
C57 Y2 C56 33.75(10) . .
C55 Y2 C56 31.55(10) . .
O3 Y2 C14 91.83(10) . .
O4 Y2 C14 115.97(10) . .
C54 Y2 C14 109.65(11) . .
C57 Y2 C14 151.95(11) . .
C55 Y2 C14 113.29(11) . .
C56 Y2 C14 128.45(11) . .
O3 Y2 C15 117.35(11) . .
O4 Y2 C15 142.07(10) . .
C54 Y2 C15 97.75(12) . .
C57 Y2 C15 125.32(12) . .
C55 Y2 C15 87.96(11) . .
C56 Y2 C15 98.45(11) . .
C14 Y2 C15 30.01(11) . .
O3 Y2 C16 140.90(10) . .
O4 Y2 C16 127.70(12) . .
C54 Y2 C16 115.80(12) . .
C57 Y2 C16 102.41(12) . .
C55 Y2 C16 92.11(12) . .
C56 Y2 C16 86.63(11) . .
C14 Y2 C16 49.54(12) . .
C15 Y2 C16 30.02(12) . .
O3 Y2 C17 122.77(11) . .
O4 Y2 C17 98.82(11) . .
C54 Y2 C17 145.17(12) . .
C57 Y2 C17 107.45(11) . .
C55 Y2 C17 120.88(12) . .
C56 Y2 C17 107.01(12) . .
C14 Y2 C17 49.23(12) . .
C15 Y2 C17 49.33(13) . .
C16 Y2 C17 29.97(12) . .
O3 Y2 C13 94.11(10) . .
O4 Y2 C13 91.71(10) . .
C54 Y2 C13 139.90(11) . .
C57 Y2 C13 135.17(11) . .
C55 Y2 C13 138.08(11) . .
C56 Y2 C13 135.95(11) . .
C14 Y2 C13 30.48(11) . .
C15 Y2 C13 50.36(11) . .
C16 Y2 C13 50.39(11) . .
C17 Y2 C13 30.28(11) . .
O3 Y2 Y4 80.76(6) . .
O4 Y2 Y4 34.92(5) . .
C54 Y2 Y4 99.93(7) . .
C57 Y2 Y4 44.40(8) . .
C55 Y2 Y4 98.64(7) . .
C56 Y2 Y4 77.36(8) . .
C14 Y2 Y4 147.58(8) . .
C15 Y2 Y4 156.86(9) . .
C16 Y2 Y4 127.04(10) . .
C17 Y2 Y4 109.59(9) . .
C13 Y2 Y4 118.10(8) . .
O2 Y3 O3 102.21(9) . .
O2 Y3 C54 81.90(10) . .
O3 Y3 C54 81.73(10) . .
O2 Y3 C25 92.41(10) . .
O3 Y3 C25 129.86(11) . .
C54 Y3 C25 148.25(12) . .
O2 Y3 C29 88.50(11) . .
O3 Y3 C29 101.03(12) . .
C54 Y3 C29 170.38(12) . .
C25 Y3 C29 31.00(12) . .
O2 Y3 C28 113.77(12) . .
O3 Y3 C28 80.32(11) . .
C54 Y3 C28 158.32(12) . .
C25 Y3 C28 50.20(12) . .
C29 Y3 C28 29.81(12) . .
O2 Y3 C27 138.46(11) . .
O3 Y3 C27 91.65(11) . .
C54 Y3 C27 139.27(12) . .
C25 Y3 C27 50.79(12) . .
C29 Y3 C27 50.22(13) . .
C28 Y3 C27 30.23(13) . .
O2 Y3 C26 122.20(11) . .
O3 Y3 C26 121.33(11) . .
C54 Y3 C26 136.13(12) . .
C25 Y3 C26 30.76(11) . .
C29 Y3 C26 49.90(12) . .
C28 Y3 C26 48.95(13) . .
C27 Y3 C26 29.68(12) . .
O2 Y3 Si5 104.32(7) . .
O3 Y3 Si5 105.03(7) . .
C54 Y3 Si5 36.90(8) . .
C25 Y3 Si5 117.38(9) . .
C29 Y3 Si5 147.55(10) . .
C28 Y3 Si5 139.56(10) . .
C27 Y3 Si5 109.55(10) . .
C26 Y3 Si5 99.24(9) . .
O2 Y3 Y2 90.67(7) . .
O3 Y3 Y2 37.93(6) . .
C54 Y3 Y2 43.98(8) . .
C25 Y3 Y2 167.76(9) . .
C29 Y3 Y2 137.39(10) . .
C28 Y3 Y2 117.92(10) . .
C27 Y3 Y2 121.49(9) . .
C26 Y3 Y2 146.95(9) . .
Si5 Y3 Y2 73.16(2) . .
O2 Y3 Y1 38.31(6) . .
O3 Y3 Y1 90.38(6) . .
C54 Y3 Y1 43.78(7) . .
C25 Y3 Y1 125.97(8) . .
C29 Y3 Y1 126.68(9) . .
C28 Y3 Y1 147.93(10) . .
C27 Y3 Y1 176.62(9) . .
C26 Y3 Y1 148.17(9) . .
Si5 Y3 Y1 72.48(2) . .
Y2 Y3 Y1 61.502(11) . .
O4 Y4 O1 102.07(9) . .
O4 Y4 C57 82.24(9) . .
O1 Y4 C57 81.93(10) . .
O4 Y4 C37 129.79(10) . .
O1 Y4 C37 90.27(10) . .
C57 Y4 C37 147.96(11) . .
O4 Y4 C38 99.88(10) . .
O1 Y4 C38 88.11(11) . .
C57 Y4 C38 170.04(12) . .
C37 Y4 C38 31.32(11) . .
O4 Y4 C41 123.68(10) . .
O1 Y4 C41 119.39(11) . .
C57 Y4 C41 136.29(11) . .
C37 Y4 C41 30.51(12) . .
C38 Y4 C41 49.97(12) . .
O4 Y4 C39 80.51(10) . .
O1 Y4 C39 114.26(10) . .
C57 Y4 C39 158.47(11) . .
C37 Y4 C39 50.59(11) . .
C38 Y4 C39 29.83(11) . .
C41 Y4 C39 49.40(11) . .
O4 Y4 C40 93.48(10) . .
O1 Y4 C40 137.25(11) . .
C57 Y4 C40 140.06(12) . .
C37 Y4 C40 50.78(12) . .
C38 Y4 C40 49.79(12) . .
C41 Y4 C40 30.25(11) . .
C39 Y4 C40 29.85(11) . .
O4 Y4 Y2 38.19(6) . .
O1 Y4 Y2 90.17(6) . .
C57 Y4 Y2 44.28(7) . .
C37 Y4 Y2 167.52(8) . .
C38 Y4 Y2 136.25(8) . .
C41 Y4 Y2 150.31(9) . .
C39 Y4 Y2 118.37(7) . .
C40 Y4 Y2 123.82(8) . .
O4 Y4 Y1 90.79(6) . .
O1 Y4 Y1 37.84(6) . .
C57 Y4 Y1 44.27(8) . .
C37 Y4 Y1 123.60(8) . .
C38 Y4 Y1 125.79(9) . .
C41 Y4 Y1 145.16(9) . .
C39 Y4 Y1 148.32(9) . .
C40 Y4 Y1 174.39(9) . .
Y2 Y4 Y1 61.595(11) . .
C12 Si1 C10 108.5(3) . .
C12 Si1 C1 114.6(2) . .
C10 Si1 C1 107.8(2) . .
C12 Si1 C11 105.1(3) . .
C10 Si1 C11 106.6(3) . .
C1 Si1 C11 113.9(2) . .
C13 Si2 C23 107.8(2) . .
C13 Si2 C24 113.3(2) . .
C23 Si2 C24 109.1(3) . .
C13 Si2 C22 112.2(2) . .
C23 Si2 C22 106.9(3) . .
C24 Si2 C22 107.3(3) . .
C34 Si3 C25 113.4(2) . .
C34 Si3 C36 105.1(3) . .
C25 Si3 C36 115.4(2) . .
C34 Si3 C35 108.1(3) . .
C25 Si3 C35 107.3(2) . .
C36 Si3 C35 107.1(2) . .
C47 Si4 C48 106.0(4) . .
C47 Si4 C46 107.2(3) . .
C48 Si4 C46 107.6(3) . .
C47 Si4 C37 113.6(2) . .
C48 Si4 C37 113.4(2) . .
C46 Si4 C37 108.7(2) . .
C54 Si5 C53 118.19(18) . .
C54 Si5 C51 109.81(18) . .
C53 Si5 C51 107.2(2) . .
C54 Si5 C52 111.37(17) . .
C53 Si5 C52 106.4(2) . .
C51 Si5 C52 102.67(19) . .
C54 Si5 Y3 55.88(11) . .
C53 Si5 Y3 173.99(14) . .
C51 Si5 Y3 75.47(13) . .
C52 Si5 Y3 77.90(14) . .
C57 Si6 C58 118.46(19) . .
C57 Si6 C59 113.0(2) . .
C58 Si6 C59 106.5(2) . .
C57 Si6 C60 109.39(17) . .
C58 Si6 C60 105.5(2) . .
C59 Si6 C60 102.64(19) . .
C49 O1 Y4 130.7(2) . .
C49 O1 Y1 96.1(2) . .
Y4 O1 Y1 107.52(9) . .
C49 O2 Y3 130.6(2) . .
C49 O2 Y1 95.6(2) . .
Y3 O2 Y1 107.23(10) . .
C50 O3 Y3 131.3(2) . .
C50 O3 Y2 96.05(19) . .
Y3 O3 Y2 107.33(10) . .
C50 O4 Y4 131.0(2) . .
C50 O4 Y2 95.77(19) . .
Y4 O4 Y2 106.89(9) . .
C2 C1 C5 102.7(4) . .
C2 C1 Si1 124.3(3) . .
C5 C1 Si1 129.7(3) . .
C2 C1 Y1 74.3(2) . .
C5 C1 Y1 74.0(2) . .
Si1 C1 Y1 131.28(19) . .
C3 C2 C1 110.6(4) . .
C3 C2 C6 124.6(4) . .
C1 C2 C6 124.1(4) . .
C3 C2 Y1 75.9(2) . .
C1 C2 Y1 75.1(2) . .
C6 C2 Y1 123.9(3) . .
C2 C3 C4 107.7(4) . .
C2 C3 C7 127.4(4) . .
C4 C3 C7 124.6(4) . .
C2 C3 Y1 74.3(2) . .
C4 C3 Y1 74.5(2) . .
C7 C3 Y1 121.7(3) . .
C5 C4 C3 107.9(4) . .
C5 C4 C8 127.3(5) . .
C3 C4 C8 124.3(5) . .
C5 C4 Y1 75.0(3) . .
C3 C4 Y1 75.5(2) . .
C8 C4 Y1 121.6(3) . .
C4 C5 C1 111.1(4) . .
C4 C5 C9 123.8(5) . .
C1 C5 C9 124.4(5) . .
C4 C5 Y1 75.6(3) . .
C1 C5 Y1 74.9(2) . .
C9 C5 Y1 124.7(3) . .
C2 C6 H6A 109.5 . .
C2 C6 H6B 109.5 . .
H6A C6 H6B 109.5 . .
C2 C6 H6C 109.5 . .
H6A C6 H6C 109.5 . .
H6B C6 H6C 109.5 . .
C3 C7 H7A 109.5 . .
C3 C7 H7B 109.5 . .
H7A C7 H7B 109.5 . .
C3 C7 H7C 109.5 . .
H7A C7 H7C 109.5 . .
H7B C7 H7C 109.5 . .
C4 C8 H8A 109.5 . .
C4 C8 H8B 109.5 . .
H8A C8 H8B 109.5 . .
C4 C8 H8C 109.5 . .
H8A C8 H8C 109.5 . .
H8B C8 H8C 109.5 . .
C5 C9 H9A 109.5 . .
C5 C9 H9B 109.5 . .
H9A C9 H9B 109.5 . .
C5 C9 H9C 109.5 . .
H9A C9 H9C 109.5 . .
H9B C9 H9C 109.5 . .
Si1 C10 H10A 109.5 . .
Si1 C10 H10B 109.5 . .
H10A C10 H10B 109.5 . .
Si1 C10 H10C 109.5 . .
H10A C10 H10C 109.5 . .
H10B C10 H10C 109.5 . .
Si1 C11 H11A 109.5 . .
Si1 C11 H11B 109.5 . .
H11A C11 H11B 109.5 . .
Si1 C11 H11C 109.5 . .
H11A C11 H11C 109.5 . .
H11B C11 H11C 109.5 . .
Si1 C12 H12A 109.5 . .
Si1 C12 H12B 109.5 . .
H12A C12 H12B 109.5 . .
Si1 C12 H12C 109.5 . .
H12A C12 H12C 109.5 . .
H12B C12 H12C 109.5 . .
C17 C13 C14 104.9(3) . .
C17 C13 Si2 126.4(3) . .
C14 C13 Si2 127.0(3) . .
C17 C13 Y2 74.6(2) . .
C14 C13 Y2 74.0(2) . .
Si2 C13 Y2 127.77(17) . .
C15 C14 C13 109.6(3) . .
C15 C14 C18 125.6(4) . .
C13 C14 C18 124.6(4) . .
C15 C14 Y2 75.0(2) . .
C13 C14 Y2 75.5(2) . .
C18 C14 Y2 121.0(3) . .
C14 C15 C16 108.0(4) . .
C14 C15 C19 126.3(4) . .
C16 C15 C19 125.0(4) . .
C14 C15 Y2 75.0(2) . .
C16 C15 Y2 75.0(2) . .
C19 C15 Y2 123.4(3) . .
C15 C16 C17 107.6(4) . .
C15 C16 C20 123.0(4) . .
C17 C16 C20 128.9(5) . .
C15 C16 Y2 74.9(2) . .
C17 C16 Y2 75.4(2) . .
C20 C16 Y2 121.9(3) . .
C16 C17 C13 109.9(4) . .
C16 C17 C21 124.6(4) . .
C13 C17 C21 125.1(4) . .
C16 C17 Y2 74.6(2) . .
C13 C17 Y2 75.1(2) . .
C21 C17 Y2 123.2(3) . .
C14 C18 H18A 109.5 . .
C14 C18 H18B 109.5 . .
H18A C18 H18B 109.5 . .
C14 C18 H18C 109.5 . .
H18A C18 H18C 109.5 . .
H18B C18 H18C 109.5 . .
C15 C19 H19A 109.5 . .
C15 C19 H19B 109.5 . .
H19A C19 H19B 109.5 . .
C15 C19 H19C 109.5 . .
H19A C19 H19C 109.5 . .
H19B C19 H19C 109.5 . .
C16 C20 H20A 109.5 . .
C16 C20 H20B 109.5 . .
H20A C20 H20B 109.5 . .
C16 C20 H20C 109.5 . .
H20A C20 H20C 109.5 . .
H20B C20 H20C 109.5 . .
C17 C21 H21A 109.5 . .
C17 C21 H21B 109.5 . .
H21A C21 H21B 109.5 . .
C17 C21 H21C 109.5 . .
H21A C21 H21C 109.5 . .
H21B C21 H21C 109.5 . .
Si2 C22 H22A 109.5 . .
Si2 C22 H22B 109.5 . .
H22A C22 H22B 109.5 . .
Si2 C22 H22C 109.5 . .
H22A C22 H22C 109.5 . .
H22B C22 H22C 109.5 . .
Si2 C23 H23A 109.5 . .
Si2 C23 H23B 109.5 . .
H23A C23 H23B 109.5 . .
Si2 C23 H23C 109.5 . .
H23A C23 H23C 109.5 . .
H23B C23 H23C 109.5 . .
Si2 C24 H24A 109.5 . .
Si2 C24 H24B 109.5 . .
H24A C24 H24B 109.5 . .
Si2 C24 H24C 109.5 . .
H24A C24 H24C 109.5 . .
H24B C24 H24C 109.5 . .
C26 C25 C29 105.4(4) . .
C26 C25 Si3 124.7(3) . .
C29 C25 Si3 125.2(3) . .
C26 C25 Y3 76.0(2) . .
C29 C25 Y3 74.9(2) . .
Si3 C25 Y3 133.35(18) . .
C27 C26 C25 110.1(4) . .
C27 C26 C30 123.8(4) . .
C25 C26 C30 125.7(4) . .
C27 C26 Y3 75.0(2) . .
C25 C26 Y3 73.2(2) . .
C30 C26 Y3 124.0(3) . .
C26 C27 C28 106.6(4) . .
C26 C27 C31 128.1(4) . .
C28 C27 C31 124.5(4) . .
C26 C27 Y3 75.3(2) . .
C28 C27 Y3 74.8(2) . .
C31 C27 Y3 123.7(3) . .
C29 C28 C27 109.7(4) . .
C29 C28 C32 125.8(4) . .
C27 C28 C32 124.2(4) . .
C29 C28 Y3 74.3(2) . .
C27 C28 Y3 75.0(2) . .
C32 C28 Y3 121.9(3) . .
C28 C29 C25 108.1(4) . .
C28 C29 C33 124.5(4) . .
C25 C29 C33 127.0(4) . .
C28 C29 Y3 75.9(2) . .
C25 C29 Y3 74.1(2) . .
C33 C29 Y3 121.9(3) . .
C26 C30 H30A 109.5 . .
C26 C30 H30B 109.5 . .
H30A C30 H30B 109.5 . .
C26 C30 H30C 109.5 . .
H30A C30 H30C 109.5 . .
H30B C30 H30C 109.5 . .
C27 C31 H31A 109.5 . .
C27 C31 H31B 109.5 . .
H31A C31 H31B 109.5 . .
C27 C31 H31C 109.5 . .
H31A C31 H31C 109.5 . .
H31B C31 H31C 109.5 . .
C28 C32 H32A 109.5 . .
C28 C32 H32B 109.5 . .
H32A C32 H32B 109.5 . .
C28 C32 H32C 109.5 . .
H32A C32 H32C 109.5 . .
H32B C32 H32C 109.5 . .
C29 C33 H33A 109.5 . .
C29 C33 H33B 109.5 . .
H33A C33 H33B 109.5 . .
C29 C33 H33C 109.5 . .
H33A C33 H33C 109.5 . .
H33B C33 H33C 109.5 . .
Si3 C34 H34A 109.5 . .
Si3 C34 H34B 109.5 . .
H34A C34 H34B 109.5 . .
Si3 C34 H34C 109.5 . .
H34A C34 H34C 109.5 . .
H34B C34 H34C 109.5 . .
Si3 C35 H35A 109.5 . .
Si3 C35 H35B 109.5 . .
H35A C35 H35B 109.5 . .
Si3 C35 H35C 109.5 . .
H35A C35 H35C 109.5 . .
H35B C35 H35C 109.5 . .
Si3 C36 H36A 109.5 . .
Si3 C36 H36B 109.5 . .
H36A C36 H36B 109.5 . .
Si3 C36 H36C 109.5 . .
H36A C36 H36C 109.5 . .
H36B C36 H36C 109.5 . .
C41 C37 C38 105.3(3) . .
C41 C37 Si4 126.5(3) . .
C38 C37 Si4 126.1(3) . .
C41 C37 Y4 75.7(2) . .
C38 C37 Y4 74.7(2) . .
Si4 C37 Y4 127.81(18) . .
C39 C38 C37 108.8(3) . .
C39 C38 C42 124.6(4) . .
C37 C38 C42 126.1(4) . .
C39 C38 Y4 76.8(2) . .
C37 C38 Y4 74.0(2) . .
C42 C38 Y4 122.5(3) . .
C38 C39 C40 109.2(3) . .
C38 C39 C43 125.7(4) . .
C40 C39 C43 124.6(4) . .
C38 C39 Y4 73.4(2) . .
C40 C39 Y4 75.4(2) . .
C43 C39 Y4 124.0(2) . .
C39 C40 C41 106.7(4) . .
C39 C40 C44 125.1(4) . .
C41 C40 C44 127.5(4) . .
C39 C40 Y4 74.7(2) . .
C41 C40 Y4 73.4(2) . .
C44 C40 Y4 124.1(3) . .
C37 C41 C40 110.1(3) . .
C37 C41 C45 126.4(4) . .
C40 C41 C45 123.2(4) . .
C37 C41 Y4 73.8(2) . .
C40 C41 Y4 76.3(2) . .
C45 C41 Y4 121.6(3) . .
C38 C42 H42A 109.5 . .
C38 C42 H42B 109.5 . .
H42A C42 H42B 109.5 . .
C38 C42 H42C 109.5 . .
H42A C42 H42C 109.5 . .
H42B C42 H42C 109.5 . .
C39 C43 H43A 109.5 . .
C39 C43 H43B 109.5 . .
H43A C43 H43B 109.5 . .
C39 C43 H43C 109.5 . .
H43A C43 H43C 109.5 . .
H43B C43 H43C 109.5 . .
C40 C44 H44A 109.5 . .
C40 C44 H44B 109.5 . .
H44A C44 H44B 109.5 . .
C40 C44 H44C 109.5 . .
H44A C44 H44C 109.5 . .
H44B C44 H44C 109.5 . .
C41 C45 H45A 109.5 . .
C41 C45 H45B 109.5 . .
H45A C45 H45B 109.5 . .
C41 C45 H45C 109.5 . .
H45A C45 H45C 109.5 . .
H45B C45 H45C 109.5 . .
Si4 C46 H46A 109.5 . .
Si4 C46 H46B 109.5 . .
H46A C46 H46B 109.5 . .
Si4 C46 H46C 109.5 . .
H46A C46 H46C 109.5 . .
H46B C46 H46C 109.5 . .
Si4 C47 H47A 109.5 . .
Si4 C47 H47B 109.5 . .
H47A C47 H47B 109.5 . .
Si4 C47 H47C 109.5 . .
H47A C47 H47C 109.5 . .
H47B C47 H47C 109.5 . .
Si4 C48 H48A 109.5 . .
Si4 C48 H48B 109.5 . .
H48A C48 H48B 109.5 . .
Si4 C48 H48C 109.5 . .
H48A C48 H48C 109.5 . .
H48B C48 H48C 109.5 . .
O2 C49 O1 107.6(3) . .
O2 C49 H49A 110.2 . .
O1 C49 H49A 110.2 . .
O2 C49 H49B 110.2 . .
O1 C49 H49B 110.2 . .
H49A C49 H49B 108.5 . .
O3 C50 O4 107.2(3) . .
O3 C50 H50A 110.3 . .
O4 C50 H50A 110.3 . .
O3 C50 H50B 110.3 . .
O4 C50 H50B 110.3 . .
H50A C50 H50B 108.5 . .
Si5 C51 H51A 109.5 . .
Si5 C51 H51B 109.5 . .
H51A C51 H51B 109.5 . .
Si5 C51 H51C 109.5 . .
H51A C51 H51C 109.5 . .
H51B C51 H51C 109.5 . .
Si5 C52 H52A 109.5 . .
Si5 C52 H52B 109.5 . .
H52A C52 H52B 109.5 . .
Si5 C52 H52C 109.5 . .
H52A C52 H52C 109.5 . .
H52B C52 H52C 109.5 . .
Si5 C53 H53A 109.5 . .
Si5 C53 H53B 109.5 . .
H53A C53 H53B 109.5 . .
Si5 C53 H53C 109.5 . .
H53A C53 H53C 109.5 . .
H53B C53 H53C 109.5 . .
C55 C54 Si5 112.6(2) . .
C55 C54 Y2 75.03(19) . .
Si5 C54 Y2 133.28(16) . .
C55 C54 Y1 75.14(18) . .
Si5 C54 Y1 131.71(17) . .
Y2 C54 Y1 95.01(11) . .
C55 C54 Y3 160.1(2) . .
Si5 C54 Y3 87.22(13) . .
Y2 C54 Y3 91.48(11) . .
Y1 C54 Y3 91.95(11) . .
C56 C55 C54 130.4(3) . .
C56 C55 Y2 75.1(2) . .
C54 C55 Y2 71.40(19) . .
C56 C55 Y1 74.8(2) . .
C54 C55 Y1 71.35(18) . .
Y2 C55 Y1 92.62(11) . .
C56 C55 H55 114.8 . .
C54 C55 H55 114.8 . .
Y2 C55 H55 133.3 . .
Y1 C55 H55 133.9 . .
C55 C56 C57 128.2(3) . .
C55 C56 Y1 73.6(2) . .
C57 C56 Y1 71.47(19) . .
C55 C56 Y2 73.32(19) . .
C57 C56 Y2 70.80(18) . .
Y1 C56 Y2 91.74(11) . .
C55 C56 H56 115.9 . .
C57 C56 H56 115.9 . .
Y1 C56 H56 133.4 . .
Y2 C56 H56 134.8 . .
C56 C57 Si6 110.7(2) . .
C56 C57 Y2 75.45(18) . .
Si6 C57 Y2 131.17(17) . .
C56 C57 Y4 160.1(2) . .
Si6 C57 Y4 89.19(13) . .
Y2 C57 Y4 91.32(11) . .
C56 C57 Y1 74.86(19) . .
Si6 C57 Y1 134.49(16) . .
Y2 C57 Y1 94.31(11) . .
Y4 C57 Y1 91.66(11) . .
Si6 C58 H58A 109.5 . .
Si6 C58 H58B 109.5 . .
H58A C58 H58B 109.5 . .
Si6 C58 H58C 109.5 . .
H58A C58 H58C 109.5 . .
H58B C58 H58C 109.5 . .
Si6 C59 H59A 109.5 . .
Si6 C59 H59B 109.5 . .
H59A C59 H59B 109.5 . .
Si6 C59 H59C 109.5 . .
H59A C59 H59C 109.5 . .
H59B C59 H59C 109.5 . .
Si6 C60 H60A 109.5 . .
Si6 C60 H60B 109.5 . .
H60A C60 H60B 109.5 . .
Si6 C60 H60C 109.5 . .
H60A C60 H60C 109.5 . .
H60B C60 H60C 109.5 . .
C73 C71 C74 76.3(10) 2_556 2_556
C73 C71 C72 69.3(9) 2_556 2_556
C74 C71 C72 145.5(14) 2_556 2_556
C73 C71 C76 55.3(10) 2_556 .
C74 C71 C76 131.6(10) 2_556 .
C72 C71 C76 14.0(8) 2_556 .
C73 C71 C72 175.2(10) 2_556 .
C74 C71 C72 108.4(10) 2_556 .
C72 C71 C72 106.1(8) 2_556 .
C76 C71 C72 120.0 . .
C73 C71 C77 64.7(10) 2_556 .
C74 C71 C77 11.6(10) 2_556 .
C72 C71 C77 134.0(8) 2_556 .
C76 C71 C77 120.0 . .
C72 C71 C77 120.0 . .
C73 C71 C75 137.0(14) 2_556 2_556
C74 C71 C75 60.8(7) 2_556 2_556
C72 C71 C75 153.7(13) 2_556 2_556
C76 C71 C75 167.6(8) . 2_556
C72 C71 C75 47.6(8) . 2_556
C77 C71 C75 72.4(8) . 2_556
C73 C71 C71 123.6(13) 2_556 2_556
C74 C71 C71 160.1(14) 2_556 2_556
C72 C71 C71 54.3(6) 2_556 2_556
C76 C71 C71 68.3(6) . 2_556
C72 C71 C71 51.7(6) . 2_556
C77 C71 C71 171.7(6) . 2_556
C75 C71 C71 99.3(10) 2_556 2_556
C73 C71 C76 172.2(14) 2_556 2_556
C74 C71 C76 111.3(11) 2_556 2_556
C72 C71 C76 103.1(10) 2_556 2_556
C76 C71 C76 117.1(6) . 2_556
C72 C71 C76 3.0(7) . 2_556
C77 C71 C76 122.9(7) . 2_556
C75 C71 C76 50.6(5) 2_556 2_556
C71 C71 C76 48.8(5) 2_556 2_556
C73 C72 C71 120.0 . .
C73 C72 H72 120.0 . .
C71 C72 H72 120.0 . .
C72 C73 C74 120.0 . .
C72 C73 H73 120.0 . .
C74 C73 H73 120.0 . .
C75 C74 C73 120.0 . .
C75 C74 H74 120.0 . .
C73 C74 H74 120.0 . .
C74 C75 C76 120.0 . .
C74 C75 H75 120.0 . .
C76 C75 H75 120.0 . .
C71 C76 C75 120.0 . .
C71 C76 H76 120.0 . .
C75 C76 H76 120.0 . .
C71 C77 H77A 109.5 . .
C71 C77 H77B 109.5 . .
H77A C77 H77B 109.5 . .
C71 C77 H77C 109.5 . .
H77A C77 H77C 109.5 . .
H77B C77 H77C 109.5 . .
C82 C81 C86 120.0 . .
C82 C81 C87 120.0 . .
C86 C81 C87 120.0 . .
C81 C82 C83 120.0 . .
C81 C82 H82 120.0 . .
C83 C82 H82 120.0 . .
C84 C83 C82 120.0 . .
C84 C83 H83 120.0 . .
C82 C83 H83 120.0 . .
C83 C84 C85 120.0 . .
C83 C84 H84 120.0 . .
C85 C84 H84 120.0 . .
C86 C85 C84 120.0 . .
C86 C85 H85 120.0 . .
C84 C85 H85 120.0 . .
C85 C86 C81 120.0 . .
C85 C86 H86 120.0 . .
C81 C86 H86 120.0 . .
C81 C87 H87A 109.5 . .
C81 C87 H87B 109.5 . .
H87A C87 H87B 109.5 . .
C81 C87 H87C 109.5 . .
H87A C87 H87C 109.5 . .
H87B C87 H87C 109.5 . .
C96 C91 C92 120.0 . .
C96 C91 C97 120.0 . .
C92 C91 C97 120.0 . .
C93 C92 C91 120.0 . .
C93 C92 H92 120.0 . .
C91 C92 H92 120.0 . .
C92 C93 C94 120.0 . .
C92 C93 H93 120.0 . .
C94 C93 H93 120.0 . .
C95 C94 C93 120.0 . .
C95 C94 H94 120.0 . .
C93 C94 H94 120.0 . .
C96 C95 C94 120.0 . .
C96 C95 H95 120.0 . .
C94 C95 H95 120.0 . .
C95 C96 C91 120.0 . .
C95 C96 H96 120.0 . .
C91 C96 H96 120.0 . .
C91 C97 H97A 109.5 . .
C91 C97 H97B 109.5 . .
H97A C97 H97B 109.5 . .
C91 C97 H97C 109.5 . .
H97A C97 H97C 109.5 . .
H97B C97 H97C 109.5 . .

loop_
_geom_bond_atom_site_label_1
_geom_bond_atom_site_label_2
_geom_bond_distance
_geom_bond_site_symmetry_2
Y1 O1 2.337(2) .
Y1 O2 2.359(2) .
Y1 C54 2.517(3) .
Y1 C57 2.537(3) .
Y1 C55 2.568(3) .
Y1 C56 2.583(4) .
Y1 C5 2.677(4) .
Y1 C2 2.678(4) .
Y1 C4 2.684(4) .
Y1 C1 2.689(4) .
Y1 C3 2.697(4) .
Y1 Y4 3.6328(5) .
Y2 O3 2.330(2) .
Y2 O4 2.334(2) .
Y2 C54 2.514(3) .
Y2 C57 2.522(3) .
Y2 C55 2.562(3) .
Y2 C56 2.585(3) .
Y2 C14 2.687(3) .
Y2 C15 2.688(4) .
Y2 C16 2.689(4) .
Y2 C17 2.700(4) .
Y2 C13 2.707(3) .
Y2 Y4 3.6117(5) .
Y3 O2 2.154(2) .
Y3 O3 2.160(2) .
Y3 C54 2.539(3) .
Y3 C25 2.681(4) .
Y3 C29 2.691(4) .
Y3 C28 2.712(4) .
Y3 C27 2.715(4) .
Y3 C26 2.718(4) .
Y3 Si5 3.0636(12) .
Y4 O4 2.161(2) .
Y4 O1 2.166(2) .
Y4 C57 2.528(3) .
Y4 C37 2.672(4) .
Y4 C38 2.681(4) .
Y4 C41 2.696(4) .
Y4 C39 2.724(4) .
Y4 C40 2.733(4) .
Si1 C12 1.851(5) .
Si1 C10 1.859(5) .
Si1 C1 1.866(4) .
Si1 C11 1.866(5) .
Si2 C13 1.861(4) .
Si2 C23 1.868(5) .
Si2 C24 1.893(6) .
Si2 C22 1.894(6) .
Si3 C34 1.859(5) .
Si3 C25 1.863(4) .
Si3 C36 1.864(5) .
Si3 C35 1.877(5) .
Si4 C47 1.787(6) .
Si4 C48 1.809(6) .
Si4 C46 1.818(5) .
Si4 C37 1.859(4) .
Si5 C54 1.842(3) .
Si5 C53 1.868(4) .
Si5 C51 1.871(4) .
Si5 C52 1.883(4) .
Si6 C57 1.842(4) .
Si6 C58 1.866(4) .
Si6 C59 1.869(4) .
Si6 C60 1.893(4) .
O1 C49 1.410(4) .
O2 C49 1.392(4) .
O3 C50 1.397(4) .
O4 C50 1.401(4) .
C1 C2 1.418(5) .
C1 C5 1.439(6) .
C2 C3 1.383(6) .
C2 C6 1.516(5) .
C3 C4 1.393(6) .
C3 C7 1.515(6) .
C4 C5 1.356(7) .
C4 C8 1.508(6) .
C5 C9 1.561(6) .
C6 H6A 0.9800 .
C6 H6B 0.9800 .
C6 H6C 0.9800 .
C7 H7A 0.9800 .
C7 H7B 0.9800 .
C7 H7C 0.9800 .
C8 H8A 0.9800 .
C8 H8B 0.9800 .
C8 H8C 0.9800 .
C9 H9A 0.9800 .
C9 H9B 0.9800 .
C9 H9C 0.9800 .
C10 H10A 0.9800 .
C10 H10B 0.9800 .
C10 H10C 0.9800 .
C11 H11A 0.9800 .
C11 H11B 0.9800 .
C11 H11C 0.9800 .
C12 H12A 0.9800 .
C12 H12B 0.9800 .
C12 H12C 0.9800 .
C13 C17 1.412(5) .
C13 C14 1.418(5) .
C14 C15 1.392(5) .
C14 C18 1.532(5) .
C15 C16 1.393(6) .
C15 C19 1.510(6) .
C16 C17 1.394(6) .
C16 C20 1.501(6) .
C17 C21 1.516(6) .
C18 H18A 0.9800 .
C18 H18B 0.9800 .
C18 H18C 0.9800 .
C19 H19A 0.9800 .
C19 H19B 0.9800 .
C19 H19C 0.9800 .
C20 H20A 0.9800 .
C20 H20B 0.9800 .
C20 H20C 0.9800 .
C21 H21A 0.9800 .
C21 H21B 0.9800 .
C21 H21C 0.9800 .
C22 H22A 0.9800 .
C22 H22B 0.9800 .
C22 H22C 0.9800 .
C23 H23A 0.9800 .
C23 H23B 0.9800 .
C23 H23C 0.9800 .
C24 H24A 0.9800 .
C24 H24B 0.9800 .
C24 H24C 0.9800 .
C25 C26 1.432(5) .
C25 C29 1.436(6) .
C26 C27 1.391(6) .
C26 C30 1.519(6) .
C27 C28 1.415(6) .
C27 C31 1.521(6) .
C28 C29 1.390(6) .
C28 C32 1.519(6) .
C29 C33 1.500(6) .
C30 H30A 0.9800 .
C30 H30B 0.9800 .
C30 H30C 0.9800 .
C31 H31A 0.9800 .
C31 H31B 0.9800 .
C31 H31C 0.9800 .
C32 H32A 0.9800 .
C32 H32B 0.9800 .
C32 H32C 0.9800 .
C33 H33A 0.9800 .
C33 H33B 0.9800 .
C33 H33C 0.9800 .
C34 H34A 0.9800 .
C34 H34B 0.9800 .
C34 H34C 0.9800 .
C35 H35A 0.9800 .
C35 H35B 0.9800 .
C35 H35C 0.9800 .
C36 H36A 0.9800 .
C36 H36B 0.9800 .
C36 H36C 0.9800 .
C37 C41 1.412(5) .
C37 C38 1.445(5) .
C38 C39 1.392(5) .
C38 C42 1.486(5) .
C39 C40 1.405(5) .
C39 C43 1.511(5) .
C40 C41 1.417(5) .
C40 C44 1.503(6) .
C41 C45 1.530(5) .
C42 H42A 0.9800 .
C42 H42B 0.9800 .
C42 H42C 0.9800 .
C43 H43A 0.9800 .
C43 H43B 0.9800 .
C43 H43C 0.9800 .
C44 H44A 0.9800 .
C44 H44B 0.9800 .
C44 H44C 0.9800 .
C45 H45A 0.9800 .
C45 H45B 0.9800 .
C45 H45C 0.9800 .
C46 H46A 0.9800 .
C46 H46B 0.9800 .
C46 H46C 0.9800 .
C47 H47A 0.9800 .
C47 H47B 0.9800 .
C47 H47C 0.9800 .
C48 H48A 0.9800 .
C48 H48B 0.9800 .
C48 H48C 0.9800 .
C49 H49A 0.9900 .
C49 H49B 0.9900 .
C50 H50A 0.9900 .
C50 H50B 0.9900 .
C51 H51A 0.9800 .
C51 H51B 0.9800 .
C51 H51C 0.9800 .
C52 H52A 0.9800 .
C52 H52B 0.9800 .
C52 H52C 0.9800 .
C53 H53A 0.9800 .
C53 H53B 0.9800 .
C53 H53C 0.9800 .
C54 C55 1.467(5) .
C55 C56 1.400(5) .
C55 H55 0.9500 .
C56 C57 1.484(5) .
C56 H56 0.9500 .
C58 H58A 0.9800 .
C58 H58B 0.9800 .
C58 H58C 0.9800 .
C59 H59A 0.9800 .
C59 H59B 0.9800 .
C59 H59C 0.9800 .
C60 H60A 0.9800 .
C60 H60B 0.9800 .
C60 H60C 0.9800 .
C71 C73 1.070(17) 2_556
C71 C74 1.177(16) 2_556
C71 C72 1.344(17) 2_556
C71 C76 1.3897 .
C71 C72 1.3902 .
C71 C77 1.5059 .
C71 C75 1.511(17) 2_556
C71 C71 1.645(16) 2_556
C71 C76 1.716(16) 2_556
C72 C73 1.3898 .
C72 H72 0.9500 .
C73 C74 1.3900 .
C73 H73 0.9500 .
C74 C75 1.3897 .
C74 H74 0.9500 .
C75 C76 1.3904 .
C75 H75 0.9500 .
C76 H76 0.9500 .
C77 H77A 0.9800 .
C77 H77B 0.9800 .
C77 H77C 0.9800 .
C81 C82 1.3900 .
C81 C86 1.3902 .
C81 C87 1.5061 .
C82 C83 1.3901 .
C82 H82 0.9500 .
C83 C84 1.3898 .
C83 H83 0.9500 .
C84 C85 1.3901 .
C84 H84 0.9500 .
C85 C86 1.3899 .
C85 H85 0.9500 .
C86 H86 0.9500 .
C87 H87A 0.9800 .
C87 H87B 0.9800 .
C87 H87C 0.9800 .
C91 C96 1.3898 .
C91 C92 1.3902 .
C91 C97 1.5060 .
C92 C93 1.3898 .
C92 H92 0.9500 .
C93 C94 1.3900 .
C93 H93 0.9500 .
C94 C95 1.3900 .
C94 H94 0.9500 .
C95 C96 1.3894 .
C95 H95 0.9500 .
C96 H96 0.9500 .
C97 H97A 0.9800 .
C97 H97B 0.9800 .
C97 H97C 0.9800 .

loop_
_geom_torsion_atom_site_label_1
_geom_torsion_atom_site_label_2
_geom_torsion_atom_site_label_3
_geom_torsion_atom_site_label_4
_geom_torsion
_geom_torsion_site_symmetry_1
O3 Y2 Y3 O2 -109.21(12) .
O4 Y2 Y3 O2 -65.09(8) .
C54 Y2 Y3 O2 77.58(12) .
C57 Y2 Y3 O2 11.99(10) .
C55 Y2 Y3 O2 69.28(10) .
C56 Y2 Y3 O2 46.21(10) .
C14 Y2 Y3 O2 -179.69(11) .
C15 Y2 Y3 O2 150.47(11) .
C16 Y2 Y3 O2 143.76(17) .
C17 Y2 Y3 O2 -156.9(2) .
C13 Y2 Y3 O2 -151.49(11) .
Y4 Y2 Y3 O2 -30.39(7) .
O4 Y2 Y3 O3 44.12(11) .
C54 Y2 Y3 O3 -173.21(14) .
C57 Y2 Y3 O3 121.20(13) .
C55 Y2 Y3 O3 178.49(13) .
C56 Y2 Y3 O3 155.42(13) .
C14 Y2 Y3 O3 -70.48(13) .
C15 Y2 Y3 O3 -100.32(14) .
C16 Y2 Y3 O3 -107.04(18) .
C17 Y2 Y3 O3 -47.7(2) .
C13 Y2 Y3 O3 -42.28(14) .
Y4 Y2 Y3 O3 78.82(10) .
O3 Y2 Y3 C54 173.21(14) .
O4 Y2 Y3 C54 -142.68(12) .
C57 Y2 Y3 C54 -65.60(13) .
C55 Y2 Y3 C54 -8.30(13) .
C56 Y2 Y3 C54 -31.37(13) .
C14 Y2 Y3 C54 102.73(13) .
C15 Y2 Y3 C54 72.89(14) .
C16 Y2 Y3 C54 66.17(18) .
C17 Y2 Y3 C54 125.6(2) .
C13 Y2 Y3 C54 130.93(14) .
Y4 Y2 Y3 C54 -107.97(10) .
O3 Y2 Y3 C25 -4.6(4) .
O4 Y2 Y3 C25 39.5(4) .
C54 Y2 Y3 C25 -177.8(4) .
C57 Y2 Y3 C25 116.6(4) .
C55 Y2 Y3 C25 173.9(4) .
C56 Y2 Y3 C25 150.8(4) .
C14 Y2 Y3 C25 -75.1(4) .
C15 Y2 Y3 C25 -104.9(4) .
C16 Y2 Y3 C25 -111.6(4) .
C17 Y2 Y3 C25 -52.3(4) .
C13 Y2 Y3 C25 -46.9(4) .
Y4 Y2 Y3 C25 74.2(4) .
O3 Y2 Y3 C29 -20.70(17) .
O4 Y2 Y3 C29 23.42(15) .
C54 Y2 Y3 C29 166.10(17) .
C57 Y2 Y3 C29 100.50(16) .
C55 Y2 Y3 C29 157.79(16) .
C56 Y2 Y3 C29 134.73(16) .
C14 Y2 Y3 C29 -91.17(16) .
C15 Y2 Y3 C29 -121.01(16) .
C16 Y2 Y3 C29 -127.7(2) .
C17 Y2 Y3 C29 -68.4(2) .
C13 Y2 Y3 C29 -62.97(17) .
Y4 Y2 Y3 C29 58.13(14) .
O3 Y2 Y3 C28 8.33(15) .
O4 Y2 Y3 C28 52.45(12) .
C54 Y2 Y3 C28 -164.87(15) .
C57 Y2 Y3 C28 129.53(14) .
C55 Y2 Y3 C28 -173.18(13) .
C56 Y2 Y3 C28 163.75(13) .
C14 Y2 Y3 C28 -62.14(14) .
C15 Y2 Y3 C28 -91.98(14) .
C16 Y2 Y3 C28 -98.70(19) .
C17 Y2 Y3 C28 -39.3(2) .
C13 Y2 Y3 C28 -33.95(14) .
Y4 Y2 Y3 C28 87.15(11) .
O3 Y2 Y3 C27 43.04(15) .
O4 Y2 Y3 C27 87.16(13) .
C54 Y2 Y3 C27 -130.17(15) .
C57 Y2 Y3 C27 164.24(14) .
C55 Y2 Y3 C27 -138.47(14) .
C56 Y2 Y3 C27 -161.54(14) .
C14 Y2 Y3 C27 -27.44(14) .
C15 Y2 Y3 C27 -57.28(15) .
C16 Y2 Y3 C27 -64.00(19) .
C17 Y2 Y3 C27 -4.6(2) .
C13 Y2 Y3 C27 0.76(15) .
Y4 Y2 Y3 C27 121.86(11) .
O3 Y2 Y3 C26 65.09(19) .
O4 Y2 Y3 C26 109.20(17) .
C54 Y2 Y3 C26 -108.12(19) .
C57 Y2 Y3 C26 -173.72(18) .
C55 Y2 Y3 C26 -116.42(18) .
C56 Y2 Y3 C26 -139.49(18) .
C14 Y2 Y3 C26 -5.39(19) .
C15 Y2 Y3 C26 -35.23(19) .
C16 Y2 Y3 C26 -41.9(2) .
C17 Y2 Y3 C26 17.4(3) .
C13 Y2 Y3 C26 22.81(19) .
Y4 Y2 Y3 C26 143.91(16) .
O3 Y2 Y3 Si5 146.02(10) .
O4 Y2 Y3 Si5 -169.86(6) .
C54 Y2 Y3 Si5 -27.19(11) .
C57 Y2 Y3 Si5 -92.78(8) .
C55 Y2 Y3 Si5 -35.49(8) .
C56 Y2 Y3 Si5 -58.56(8) .
C14 Y2 Y3 Si5 75.54(9) .
C15 Y2 Y3 Si5 45.70(10) .
C16 Y2 Y3 Si5 38.99(16) .
C17 Y2 Y3 Si5 98.4(2) .
C13 Y2 Y3 Si5 103.74(10) .
Y4 Y2 Y3 Si5 -135.16(2) .
O3 Y2 Y3 Y1 -135.14(10) .
O4 Y2 Y3 Y1 -91.03(6) .
C54 Y2 Y3 Y1 51.65(10) .
C57 Y2 Y3 Y1 -13.95(8) .
C55 Y2 Y3 Y1 43.35(8) .
C56 Y2 Y3 Y1 20.28(8) .
C14 Y2 Y3 Y1 154.38(9) .
C15 Y2 Y3 Y1 124.54(9) .
C16 Y2 Y3 Y1 117.82(15) .
C17 Y2 Y3 Y1 177.2(2) .
C13 Y2 Y3 Y1 -177.42(9) .
Y4 Y2 Y3 Y1 -56.323(11) .
O1 Y1 Y3 O2 -44.81(12) .
C54 Y1 Y3 O2 172.96(15) .
C57 Y1 Y3 O2 -121.30(13) .
C55 Y1 Y3 O2 -178.44(13) .
C56 Y1 Y3 O2 -155.41(13) .
C5 Y1 Y3 O2 43.4(2) .
C2 Y1 Y3 O2 93.06(14) .
C4 Y1 Y3 O2 37.90(16) .
C1 Y1 Y3 O2 99.72(19) .
C3 Y1 Y3 O2 64.29(14) .
Y4 Y1 Y3 O2 -79.25(11) .
O1 Y1 Y3 O3 64.62(9) .
O2 Y1 Y3 O3 109.44(12) .
C54 Y1 Y3 O3 -77.60(13) .
C57 Y1 Y3 O3 -11.86(10) .
C55 Y1 Y3 O3 -69.01(10) .
C56 Y1 Y3 O3 -45.97(10) .
C5 Y1 Y3 O3 152.9(2) .
C2 Y1 Y3 O3 -157.51(11) .
C4 Y1 Y3 O3 147.34(13) .
C1 Y1 Y3 O3 -150.84(16) .
C3 Y1 Y3 O3 173.73(12) .
Y4 Y1 Y3 O3 30.19(6) .
O1 Y1 Y3 C54 142.23(13) .
O2 Y1 Y3 C54 -172.96(15) .
C57 Y1 Y3 C54 65.74(14) .
C55 Y1 Y3 C54 8.60(14) .
C56 Y1 Y3 C54 31.63(14) .
C5 Y1 Y3 C54 -129.5(2) .
C2 Y1 Y3 C54 -79.91(15) .
C4 Y1 Y3 C54 -135.06(16) .
C1 Y1 Y3 C54 -73.24(19) .
C3 Y1 Y3 C54 -108.67(15) .
Y4 Y1 Y3 C54 107.79(11) .
O1 Y1 Y3 C25 -78.20(12) .
O2 Y1 Y3 C25 -33.39(15) .
C54 Y1 Y3 C25 139.57(15) .
C57 Y1 Y3 C25 -154.69(13) .
C55 Y1 Y3 C25 148.17(13) .
C56 Y1 Y3 C25 171.20(13) .
C5 Y1 Y3 C25 10.0(2) .
C2 Y1 Y3 C25 59.66(14) .
C4 Y1 Y3 C25 4.51(16) .
C1 Y1 Y3 C25 66.33(19) .
C3 Y1 Y3 C25 30.90(15) .
Y4 Y1 Y3 C25 -112.64(11) .
O1 Y1 Y3 C29 -39.46(13) .
O2 Y1 Y3 C29 5.35(16) .
C54 Y1 Y3 C29 178.31(16) .
C57 Y1 Y3 C29 -115.95(14) .
C55 Y1 Y3 C29 -173.10(14) .
C56 Y1 Y3 C29 -150.06(14) .
C5 Y1 Y3 C29 48.8(2) .
C2 Y1 Y3 C29 98.40(15) .
C4 Y1 Y3 C29 43.25(17) .
C1 Y1 Y3 C29 105.07(19) .
C3 Y1 Y3 C29 69.64(16) .
Y4 Y1 Y3 C29 -73.90(12) .
O1 Y1 Y3 C28 -7.55(19) .
O2 Y1 Y3 C28 37.3(2) .
C54 Y1 Y3 C28 -149.8(2) .
C57 Y1 Y3 C28 -84.0(2) .
C55 Y1 Y3 C28 -141.2(2) .
C56 Y1 Y3 C28 -118.1(2) .
C5 Y1 Y3 C28 80.7(3) .
C2 Y1 Y3 C28 130.3(2) .
C4 Y1 Y3 C28 75.2(2) .
C1 Y1 Y3 C28 137.0(2) .
C3 Y1 Y3 C28 101.6(2) .
Y4 Y1 Y3 C28 -41.99(18) .
O1 Y1 Y3 C27 -62.3(17) .
O2 Y1 Y3 C27 -17.5(17) .
C54 Y1 Y3 C27 155.4(17) .
C57 Y1 Y3 C27 -138.8(17) .
C55 Y1 Y3 C27 164.0(17) .
C56 Y1 Y3 C27 -172.9(17) .
C5 Y1 Y3 C27 25.9(17) .
C2 Y1 Y3 C27 75.5(17) .
C4 Y1 Y3 C27 20.4(17) .
C1 Y1 Y3 C27 82.2(17) .
C3 Y1 Y3 C27 46.8(17) .
Y4 Y1 Y3 C27 -96.8(17) .
O1 Y1 Y3 C26 -110.63(18) .
O2 Y1 Y3 C26 -65.8(2) .
C54 Y1 Y3 C26 107.1(2) .
C57 Y1 Y3 C26 172.88(18) .
C55 Y1 Y3 C26 115.74(18) .
C56 Y1 Y3 C26 138.77(18) .
C5 Y1 Y3 C26 -22.4(3) .
C2 Y1 Y3 C26 27.24(19) .
C4 Y1 Y3 C26 -27.9(2) .
C1 Y1 Y3 C26 33.9(2) .
C3 Y1 Y3 C26 -1.53(19) .
Y4 Y1 Y3 C26 -145.07(17) .
O1 Y1 Y3 Si5 170.28(6) .
O2 Y1 Y3 Si5 -144.91(11) .
C54 Y1 Y3 Si5 28.05(11) .
C57 Y1 Y3 Si5 93.79(8) .
C55 Y1 Y3 Si5 36.65(8) .
C56 Y1 Y3 Si5 59.69(8) .
C5 Y1 Y3 Si5 -101.5(2) .
C2 Y1 Y3 Si5 -51.85(10) .
C4 Y1 Y3 Si5 -107.01(12) .
C1 Y1 Y3 Si5 -45.18(15) .
C3 Y1 Y3 Si5 -80.61(10) .
Y4 Y1 Y3 Si5 135.84(3) .
O1 Y1 Y3 Y2 90.32(6) .
O2 Y1 Y3 Y2 135.13(11) .
C54 Y1 Y3 Y2 -51.91(11) .
C57 Y1 Y3 Y2 13.83(8) .
C55 Y1 Y3 Y2 -43.31(8) .
C56 Y1 Y3 Y2 -20.28(8) .
C5 Y1 Y3 Y2 178.5(2) .
C2 Y1 Y3 Y2 -131.82(10) .
C4 Y1 Y3 Y2 173.03(12) .
C1 Y1 Y3 Y2 -125.15(15) .
C3 Y1 Y3 Y2 -160.58(10) .
Y4 Y1 Y3 Y2 55.882(11) .
O3 Y2 Y4 O4 -44.65(12) .
C54 Y2 Y4 O4 -121.79(13) .
C57 Y2 Y4 O4 172.23(15) .
C55 Y2 Y4 O4 -155.80(13) .
C56 Y2 Y4 O4 -179.24(13) .
C14 Y2 Y4 O4 34.07(19) .
C15 Y2 Y4 O4 98.9(2) .
C16 Y2 Y4 O4 104.92(15) .
C17 Y2 Y4 O4 76.97(14) .
C13 Y2 Y4 O4 45.09(14) .
O3 Y2 Y4 O1 64.90(9) .
O4 Y2 Y4 O1 109.55(12) .
C54 Y2 Y4 O1 -12.24(10) .
C57 Y2 Y4 O1 -78.22(13) .
C55 Y2 Y4 O1 -46.25(10) .
C56 Y2 Y4 O1 -69.69(10) .
C14 Y2 Y4 O1 143.62(17) .
C15 Y2 Y4 O1 -151.6(2) .
C16 Y2 Y4 O1 -145.53(12) .
C17 Y2 Y4 O1 -173.48(11) .
C13 Y2 Y4 O1 154.64(11) .
O3 Y2 Y4 C57 143.12(13) .
O4 Y2 Y4 C57 -172.23(15) .
C54 Y2 Y4 C57 65.98(14) .
C55 Y2 Y4 C57 31.97(14) .
C56 Y2 Y4 C57 8.53(14) .
C14 Y2 Y4 C57 -138.16(19) .
C15 Y2 Y4 C57 -73.3(2) .
C16 Y2 Y4 C57 -67.31(16) .
C17 Y2 Y4 C57 -95.26(15) .
C13 Y2 Y4 C57 -127.14(14) .
O3 Y2 Y4 C37 -27.1(4) .
O4 Y2 Y4 C37 17.5(4) .
C54 Y2 Y4 C37 -104.2(4) .
C57 Y2 Y4 C37 -170.2(4) .
C55 Y2 Y4 C37 -138.2(4) .
C56 Y2 Y4 C37 -161.7(4) .
C14 Y2 Y4 C37 51.6(4) .
C15 Y2 Y4 C37 116.4(4) .
C16 Y2 Y4 C37 122.5(4) .
C17 Y2 Y4 C37 94.5(4) .
C13 Y2 Y4 C37 62.6(4) .
O3 Y2 Y4 C38 -22.54(14) .
O4 Y2 Y4 C38 22.11(16) .
C54 Y2 Y4 C38 -99.68(15) .
C57 Y2 Y4 C38 -165.66(17) .
C55 Y2 Y4 C38 -133.69(15) .
C56 Y2 Y4 C38 -157.13(15) .
C14 Y2 Y4 C38 56.2(2) .
C15 Y2 Y4 C38 121.0(2) .
C16 Y2 Y4 C38 127.03(17) .
C17 Y2 Y4 C38 99.08(16) .
C13 Y2 Y4 C38 67.20(16) .
O3 Y2 Y4 C41 -109.92(18) .
O4 Y2 Y4 C41 -65.3(2) .
C54 Y2 Y4 C41 172.94(19) .
C57 Y2 Y4 C41 107.0(2) .
C55 Y2 Y4 C41 138.93(19) .
C56 Y2 Y4 C41 115.49(19) .
C14 Y2 Y4 C41 -31.2(2) .
C15 Y2 Y4 C41 33.6(3) .
C16 Y2 Y4 C41 39.6(2) .
C17 Y2 Y4 C41 11.70(19) .
C13 Y2 Y4 C41 -20.18(19) .
O3 Y2 Y4 C39 -53.03(11) .
O4 Y2 Y4 C39 -8.38(14) .
C54 Y2 Y4 C39 -130.17(12) .
C57 Y2 Y4 C39 163.85(15) .
C55 Y2 Y4 C39 -164.18(12) .
C56 Y2 Y4 C39 172.38(13) .
C14 Y2 Y4 C39 25.69(18) .
C15 Y2 Y4 C39 90.5(2) .
C16 Y2 Y4 C39 96.54(15) .
C17 Y2 Y4 C39 68.59(14) .
C13 Y2 Y4 C39 36.71(13) .
O3 Y2 Y4 C40 -87.47(12) .
O4 Y2 Y4 C40 -42.82(15) .
C54 Y2 Y4 C40 -164.61(13) .
C57 Y2 Y4 C40 129.41(15) .
C55 Y2 Y4 C40 161.39(13) .
C56 Y2 Y4 C40 137.94(13) .
C14 Y2 Y4 C40 -8.75(19) .
C15 Y2 Y4 C40 56.1(2) .
C16 Y2 Y4 C40 62.10(15) .
C17 Y2 Y4 C40 34.15(14) .
C13 Y2 Y4 C40 2.27(14) .
O3 Y2 Y4 Y1 90.82(6) .
O4 Y2 Y4 Y1 135.47(10) .
C54 Y2 Y4 Y1 13.68(8) .
C57 Y2 Y4 Y1 -52.30(11) .
C55 Y2 Y4 Y1 -20.33(8) .
C56 Y2 Y4 Y1 -43.77(8) .
C14 Y2 Y4 Y1 169.54(16) .
C15 Y2 Y4 Y1 -125.6(2) .
C16 Y2 Y4 Y1 -119.61(11) .
C17 Y2 Y4 Y1 -147.56(10) .
C13 Y2 Y4 Y1 -179.45(9) .
O1 Y1 Y4 O4 -108.86(12) .
O2 Y1 Y4 O4 -64.58(8) .
C54 Y1 Y4 O4 12.07(10) .
C57 Y1 Y4 O4 78.02(12) .
C55 Y1 Y4 O4 45.95(10) .
C56 Y1 Y4 O4 69.61(10) .
C5 Y1 Y4 O4 178.40(14) .
C2 Y1 Y4 O4 170.1(3) .
C4 Y1 Y4 O4 -150.21(14) .
C1 Y1 Y4 O4 150.53(13) .
C3 Y1 Y4 O4 -134.07(17) .
O2 Y1 Y4 O1 44.28(11) .
C54 Y1 Y4 O1 120.93(13) .
C57 Y1 Y4 O1 -173.12(14) .
C55 Y1 Y4 O1 154.81(13) .
C56 Y1 Y4 O1 178.47(12) .
C5 Y1 Y4 O1 -72.74(16) .
C2 Y1 Y4 O1 -81.0(3) .
C4 Y1 Y4 O1 -41.35(16) .
C1 Y1 Y4 O1 -100.61(16) .
C3 Y1 Y4 O1 -25.21(19) .
O1 Y1 Y4 C57 173.12(14) .
O2 Y1 Y4 C57 -142.60(12) .
C54 Y1 Y4 C57 -65.95(13) .
C55 Y1 Y4 C57 -32.07(13) .
C56 Y1 Y4 C57 -8.41(13) .
C5 Y1 Y4 C57 100.38(17) .
C2 Y1 Y4 C57 92.1(3) .
C4 Y1 Y4 C57 131.77(16) .
C1 Y1 Y4 C57 72.51(16) .
C3 Y1 Y4 C57 147.91(19) .
O1 Y1 Y4 C37 32.19(14) .
O2 Y1 Y4 C37 76.47(11) .
C54 Y1 Y4 C37 153.12(12) .
C57 Y1 Y4 C37 -140.93(14) .
C55 Y1 Y4 C37 -173.00(12) .
C56 Y1 Y4 C37 -149.34(12) .
C5 Y1 Y4 C37 -40.55(16) .
C2 Y1 Y4 C37 -48.8(3) .
C4 Y1 Y4 C37 -9.16(16) .
C1 Y1 Y4 C37 -68.42(15) .
C3 Y1 Y4 C37 6.97(19) .
O1 Y1 Y4 C38 -6.06(14) .
O2 Y1 Y4 C38 38.22(11) .
C54 Y1 Y4 C38 114.87(13) .
C57 Y1 Y4 C38 -179.18(14) .
C55 Y1 Y4 C38 148.75(13) .
C56 Y1 Y4 C38 172.41(12) .
C5 Y1 Y4 C38 -78.80(17) .
C2 Y1 Y4 C38 -87.1(3) .
C4 Y1 Y4 C38 -47.41(16) .
C1 Y1 Y4 C38 -106.67(15) .
C3 Y1 Y4 C38 -31.27(19) .
O1 Y1 Y4 C41 63.32(18) .
O2 Y1 Y4 C41 107.60(16) .
C54 Y1 Y4 C41 -175.75(17) .
C57 Y1 Y4 C41 -109.80(19) .
C55 Y1 Y4 C41 -141.87(17) .
C56 Y1 Y4 C41 -118.21(17) .
C5 Y1 Y4 C41 -9.4(2) .
C2 Y1 Y4 C41 -17.7(3) .
C4 Y1 Y4 C41 22.0(2) .
C1 Y1 Y4 C41 -37.3(2) .
C3 Y1 Y4 C41 38.1(2) .
O1 Y1 Y4 C39 -35.81(17) .
O2 Y1 Y4 C39 8.47(15) .
C54 Y1 Y4 C39 85.12(16) .
C57 Y1 Y4 C39 151.07(18) .
C55 Y1 Y4 C39 119.00(16) .
C56 Y1 Y4 C39 142.66(16) .
C5 Y1 Y4 C39 -108.55(19) .
C2 Y1 Y4 C39 -116.8(3) .
C4 Y1 Y4 C39 -77.16(19) .
C1 Y1 Y4 C39 -136.42(19) .
C3 Y1 Y4 C39 -61.0(2) .
O1 Y1 Y4 C40 30.7(9) .
O2 Y1 Y4 C40 75.0(9) .
C54 Y1 Y4 C40 151.6(9) .
C57 Y1 Y4 C40 -142.4(9) .
C55 Y1 Y4 C40 -174.5(9) .
C56 Y1 Y4 C40 -150.8(9) .
C5 Y1 Y4 C40 -42.0(9) .
C2 Y1 Y4 C40 -50.3(9) .
C4 Y1 Y4 C40 -10.6(9) .
C1 Y1 Y4 C40 -69.9(9) .
C3 Y1 Y4 C40 5.5(9) .
O1 Y1 Y4 Y2 -134.56(10) .
O2 Y1 Y4 Y2 -90.28(6) .
C54 Y1 Y4 Y2 -13.63(8) .
C57 Y1 Y4 Y2 52.32(10) .
C55 Y1 Y4 Y2 20.25(8) .
C56 Y1 Y4 Y2 43.91(8) .
C5 Y1 Y4 Y2 152.70(13) .
C2 Y1 Y4 Y2 144.4(3) .
C4 Y1 Y4 Y2 -175.91(13) .
C1 Y1 Y4 Y2 124.83(12) .
C3 Y1 Y4 Y2 -159.78(16) .
O2 Y3 Si5 C54 -54.39(14) .
O3 Y3 Si5 C54 52.73(14) .
C25 Y3 Si5 C54 -154.83(15) .
C29 Y3 Si5 C54 -165.0(2) .
C28 Y3 Si5 C54 145.41(19) .
C27 Y3 Si5 C54 150.03(16) .
C26 Y3 Si5 C54 178.83(15) .
Y2 Y3 Si5 C54 31.90(12) .
Y1 Y3 Si5 C54 -32.82(12) .
O2 Y3 Si5 C53 -44.6(15) .
O3 Y3 Si5 C53 62.6(15) .
C54 Y3 Si5 C53 9.8(15) .
C25 Y3 Si5 C53 -145.0(15) .
C29 Y3 Si5 C53 -155.1(15) .
C28 Y3 Si5 C53 155.2(15) .
C27 Y3 Si5 C53 159.9(15) .
C26 Y3 Si5 C53 -171.3(15) .
Y2 Y3 Si5 C53 41.7(15) .
Y1 Y3 Si5 C53 -23.0(15) .
O2 Y3 Si5 C51 72.37(15) .
O3 Y3 Si5 C51 179.49(15) .
C54 Y3 Si5 C51 126.76(19) .
C25 Y3 Si5 C51 -28.07(17) .
C29 Y3 Si5 C51 -38.2(2) .
C28 Y3 Si5 C51 -87.8(2) .
C27 Y3 Si5 C51 -83.21(17) .
C26 Y3 Si5 C51 -54.41(16) .
Y2 Y3 Si5 C51 158.66(14) .
Y1 Y3 Si5 C51 93.95(14) .
O2 Y3 Si5 C52 179.07(15) .
O3 Y3 Si5 C52 -73.81(15) .
C54 Y3 Si5 C52 -126.54(19) .
C25 Y3 Si5 C52 78.63(16) .
C29 Y3 Si5 C52 68.5(2) .
C28 Y3 Si5 C52 18.9(2) .
C27 Y3 Si5 C52 23.49(17) .
C26 Y3 Si5 C52 52.29(16) .
Y2 Y3 Si5 C52 -94.64(14) .
Y1 Y3 Si5 C52 -159.35(14) .
O4 Y4 O1 C49 -39.3(3) .
C57 Y4 O1 C49 -119.6(3) .
C37 Y4 O1 C49 91.6(3) .
C38 Y4 O1 C49 60.4(3) .
C41 Y4 O1 C49 101.2(3) .
C39 Y4 O1 C49 45.6(3) .
C40 Y4 O1 C49 69.5(3) .
Y2 Y4 O1 C49 -75.9(3) .
Y1 Y4 O1 C49 -114.7(3) .
O4 Y4 O1 Y1 75.38(10) .
C57 Y4 O1 Y1 -4.84(10) .
C37 Y4 O1 Y1 -153.66(11) .
C38 Y4 O1 Y1 175.08(11) .
C41 Y4 O1 Y1 -144.13(11) .
C39 Y4 O1 Y1 160.30(10) .
C40 Y4 O1 Y1 -175.78(13) .
Y2 Y4 O1 Y1 38.81(8) .
O2 Y1 O1 C49 10.89(19) .
C54 Y1 O1 C49 67.2(2) .
C57 Y1 O1 C49 141.1(2) .
C55 Y1 O1 C49 103.6(2) .
C56 Y1 O1 C49 134.6(2) .
C5 Y1 O1 C49 -108.3(2) .
C2 Y1 O1 C49 -74.9(2) .
C4 Y1 O1 C49 -80.4(2) .
C1 Y1 O1 C49 -115.0(2) .
C3 Y1 O1 C49 -59.6(2) .
Y4 Y1 O1 C49 136.2(2) .
O2 Y1 O1 Y4 -125.31(13) .
C54 Y1 O1 Y4 -68.98(13) .
C57 Y1 O1 Y4 4.88(10) .
C55 Y1 O1 Y4 -32.64(16) .
C56 Y1 O1 Y4 -1.60(13) .
C5 Y1 O1 Y4 115.47(14) .
C2 Y1 O1 Y4 148.87(13) .
C4 Y1 O1 Y4 143.44(14) .
C1 Y1 O1 Y4 108.76(14) .
C3 Y1 O1 Y4 164.18(12) .
O3 Y3 O2 C49 38.8(3) .
C54 Y3 O2 C49 118.5(3) .
C25 Y3 O2 C49 -92.9(3) .
C29 Y3 O2 C49 -62.1(3) .
C28 Y3 O2 C49 -45.9(3) .
C27 Y3 O2 C49 -68.0(3) .
C26 Y3 O2 C49 -101.1(3) .
Si5 Y3 O2 C49 148.0(3) .
Y2 Y3 O2 C49 75.3(3) .
Y1 Y3 O2 C49 113.6(3) .
O3 Y3 O2 Y1 -74.75(11) .
C54 Y3 O2 Y1 4.91(11) .
C25 Y3 O2 Y1 153.53(12) .
C29 Y3 O2 Y1 -175.71(13) .
C28 Y3 O2 Y1 -159.44(12) .
C27 Y3 O2 Y1 178.47(14) .
C26 Y3 O2 Y1 145.35(12) .
Si5 Y3 O2 Y1 34.46(10) .
Y2 Y3 O2 Y1 -38.32(8) .
O1 Y1 O2 C49 -11.02(19) .
C54 Y1 O2 C49 -140.7(2) .
C57 Y1 O2 C49 -66.9(2) .
C55 Y1 O2 C49 -134.0(2) .
C56 Y1 O2 C49 -103.6(2) .
C5 Y1 O2 C49 69.0(2) .
C2 Y1 O2 C49 123.0(2) .
C4 Y1 O2 C49 77.0(2) .
C1 Y1 O2 C49 101.9(2) .
C3 Y1 O2 C49 106.7(2) .
Y4 Y1 O2 C49 -39.06(19) .
O1 Y1 O2 Y3 124.64(13) .
C54 Y1 O2 Y3 -5.01(11) .
C57 Y1 O2 Y3 68.73(13) .
C55 Y1 O2 Y3 1.63(14) .
C56 Y1 O2 Y3 32.10(17) .
C5 Y1 O2 Y3 -155.30(13) .
C2 Y1 O2 Y3 -101.35(12) .
C4 Y1 O2 Y3 -147.38(14) .
C1 Y1 O2 Y3 -122.48(14) .
C3 Y1 O2 Y3 -117.69(13) .
Y4 Y1 O2 Y3 96.59(9) .
O2 Y3 O3 C50 -39.9(3) .
C54 Y3 O3 C50 -119.7(3) .
C25 Y3 O3 C50 63.8(3) .
C29 Y3 O3 C50 51.0(3) .
C28 Y3 O3 C50 72.5(3) .
C27 Y3 O3 C50 100.7(3) .
C26 Y3 O3 C50 100.4(3) .
Si5 Y3 O3 C50 -148.6(3) .
Y2 Y3 O3 C50 -114.9(3) .
Y1 Y3 O3 C50 -76.6(3) .
O2 Y3 O3 Y2 75.04(11) .
C54 Y3 O3 Y2 -4.76(10) .
C25 Y3 O3 Y2 178.73(11) .
C29 Y3 O3 Y2 165.89(11) .
C28 Y3 O3 Y2 -172.54(13) .
C27 Y3 O3 Y2 -144.39(12) .
C26 Y3 O3 Y2 -144.62(11) .
Si5 Y3 O3 Y2 -33.63(10) .
Y1 Y3 O3 Y2 38.31(8) .
O4 Y2 O3 C50 11.16(18) .
C54 Y2 O3 C50 141.6(2) .
C57 Y2 O3 C50 67.4(2) .
C55 Y2 O3 C50 135.20(19) .
C56 Y2 O3 C50 104.4(2) .
C14 Y2 O3 C50 -108.7(2) .
C15 Y2 O3 C50 -125.2(2) .
C16 Y2 O3 C50 -100.6(2) .
C17 Y2 O3 C50 -67.9(2) .
C13 Y2 O3 C50 -78.3(2) .
Y4 Y2 O3 C50 39.56(18) .
O4 Y2 O3 Y3 -125.63(12) .
C54 Y2 O3 Y3 4.85(10) .
C57 Y2 O3 Y3 -69.39(13) .
C55 Y2 O3 Y3 -1.59(13) .
C56 Y2 O3 Y3 -32.36(16) .
C14 Y2 O3 Y3 114.51(12) .
C15 Y2 O3 Y3 98.02(13) .
C16 Y2 O3 Y3 122.64(18) .
C17 Y2 O3 Y3 155.36(12) .
C13 Y2 O3 Y3 144.94(11) .
Y4 Y2 O3 Y3 -97.23(8) .
O1 Y4 O4 C50 39.3(3) .
C57 Y4 O4 C50 119.2(3) .
C37 Y4 O4 C50 -61.4(3) .
C38 Y4 O4 C50 -50.9(3) .
C41 Y4 O4 C50 -99.0(3) .
C39 Y4 O4 C50 -73.7(3) .
C40 Y4 O4 C50 -100.7(3) .
Y2 Y4 O4 C50 113.8(3) .
Y1 Y4 O4 C50 75.7(3) .
O1 Y4 O4 Y2 -74.51(11) .
C57 Y4 O4 Y2 5.47(11) .
C37 Y4 O4 Y2 -175.14(12) .
C38 Y4 O4 Y2 -164.68(11) .
C41 Y4 O4 Y2 147.27(12) .
C39 Y4 O4 Y2 172.53(13) .
C40 Y4 O4 Y2 145.55(12) .
Y1 Y4 O4 Y2 -38.09(8) .
O3 Y2 O4 C50 -11.12(18) .
C54 Y2 O4 C50 -67.3(2) .
C57 Y2 O4 C50 -141.5(2) .
C55 Y2 O4 C50 -104.2(2) .
C56 Y2 O4 C50 -135.22(19) .
C14 Y2 O4 C50 63.5(2) .
C15 Y2 O4 C50 83.1(3) .
C16 Y2 O4 C50 121.1(2) .
C17 Y2 O4 C50 112.2(2) .
C13 Y2 O4 C50 82.7(2) .
Y4 Y2 O4 C50 -136.0(2) .
O3 Y2 O4 Y4 124.90(13) .
C54 Y2 O4 Y4 68.68(13) .
C57 Y2 O4 Y4 -5.53(11) .
C55 Y2 O4 Y4 31.81(16) .
C56 Y2 O4 Y4 0.80(14) .
C14 Y2 O4 Y4 -160.48(11) .
C15 Y2 O4 Y4 -140.84(16) .
C16 Y2 O4 Y4 -102.88(14) .
C17 Y2 O4 Y4 -111.74(12) .
C13 Y2 O4 Y4 -141.32(12) .
C12 Si1 C1 C2 47.7(4) .
C10 Si1 C1 C2 -73.2(4) .
C11 Si1 C1 C2 168.7(4) .
C12 Si1 C1 C5 -156.3(4) .
C10 Si1 C1 C5 82.8(4) .
C11 Si1 C1 C5 -35.3(5) .
C12 Si1 C1 Y1 -51.7(3) .
C10 Si1 C1 Y1 -172.6(3) .
C11 Si1 C1 Y1 69.3(3) .
O1 Y1 C1 C2 121.5(2) .
O2 Y1 C1 C2 41.4(3) .
C54 Y1 C1 C2 -60.8(3) .
C57 Y1 C1 C2 -149.2(2) .
C55 Y1 C1 C2 -87.8(2) .
C56 Y1 C1 C2 -119.2(2) .
C5 Y1 C1 C2 108.6(4) .
C4 Y1 C1 C2 74.3(3) .
C3 Y1 C1 C2 35.2(2) .
Y4 Y1 C1 C2 166.57(19) .
O1 Y1 C1 C5 12.9(3) .
O2 Y1 C1 C5 -67.1(3) .
C54 Y1 C1 C5 -169.3(2) .
C57 Y1 C1 C5 102.2(3) .
C55 Y1 C1 C5 163.6(3) .
C56 Y1 C1 C5 132.3(3) .
C2 Y1 C1 C5 -108.6(4) .
C4 Y1 C1 C5 -34.3(3) .
C3 Y1 C1 C5 -73.3(3) .
Y4 Y1 C1 C5 58.0(3) .
O1 Y1 C1 Si1 -116.3(2) .
O2 Y1 C1 Si1 163.61(18) .
C54 Y1 C1 Si1 61.4(3) .
C57 Y1 C1 Si1 -27.0(3) .
C55 Y1 C1 Si1 34.4(3) .
C56 Y1 C1 Si1 3.0(2) .
C5 Y1 C1 Si1 -129.2(4) .
C2 Y1 C1 Si1 122.2(4) .
C4 Y1 C1 Si1 -163.5(3) .
C3 Y1 C1 Si1 157.4(3) .
Y4 Y1 C1 Si1 -71.2(3) .
C5 C1 C2 C3 0.8(4) .
Si1 C1 C2 C3 162.1(3) .
Y1 C1 C2 C3 -68.3(3) .
C5 C1 C2 C6 -169.9(4) .
Si1 C1 C2 C6 -8.6(5) .
Y1 C1 C2 C6 121.1(4) .
C5 C1 C2 Y1 69.1(2) .
Si1 C1 C2 Y1 -129.6(3) .
O1 Y1 C2 C3 29.8(3) .
O2 Y1 C2 C3 -34.4(3) .
C54 Y1 C2 C3 -115.8(3) .
C57 Y1 C2 C3 157.9(2) .
C55 Y1 C2 C3 -149.0(3) .
C56 Y1 C2 C3 -178.6(2) .
C5 Y1 C2 C3 75.9(3) .
C4 Y1 C2 C3 37.0(3) .
C1 Y1 C2 C3 116.2(4) .
Y4 Y1 C2 C3 86.2(3) .
O1 Y1 C2 C1 -86.4(3) .
O2 Y1 C2 C1 -150.6(2) .
C54 Y1 C2 C1 128.0(2) .
C57 Y1 C2 C1 41.7(3) .
C55 Y1 C2 C1 94.8(2) .
C56 Y1 C2 C1 65.2(2) .
C5 Y1 C2 C1 -40.3(3) .
C4 Y1 C2 C1 -79.3(3) .
C3 Y1 C2 C1 -116.2(4) .
Y4 Y1 C2 C1 -30.0(4) .
O1 Y1 C2 C6 152.3(3) .
O2 Y1 C2 C6 88.1(3) .
C54 Y1 C2 C6 6.7(3) .
C57 Y1 C2 C6 -79.6(3) .
C55 Y1 C2 C6 -26.5(3) .
C56 Y1 C2 C6 -56.1(3) .
C5 Y1 C2 C6 -161.6(4) .
C4 Y1 C2 C6 159.5(4) .
C1 Y1 C2 C6 -121.3(4) .
C3 Y1 C2 C6 122.5(4) .
Y4 Y1 C2 C6 -151.3(2) .
C1 C2 C3 C4 0.2(5) .
C6 C2 C3 C4 170.8(4) .
Y1 C2 C3 C4 -67.6(3) .
C1 C2 C3 C7 -174.0(4) .
C6 C2 C3 C7 -3.4(7) .
Y1 C2 C3 C7 118.2(4) .
C1 C2 C3 Y1 67.8(3) .
C6 C2 C3 Y1 -121.6(4) .
O1 Y1 C3 C2 -159.0(2) .
O2 Y1 C3 C2 148.0(2) .
C54 Y1 C3 C2 72.1(3) .
C57 Y1 C3 C2 -47.7(5) .
C55 Y1 C3 C2 35.9(3) .
C56 Y1 C3 C2 1.9(3) .
C5 Y1 C3 C2 -77.4(3) .
C4 Y1 C3 C2 -114.0(4) .
C1 Y1 C3 C2 -36.3(2) .
Y4 Y1 C3 C2 -144.03(19) .
O1 Y1 C3 C4 -45.0(3) .
O2 Y1 C3 C4 -98.0(3) .
C54 Y1 C3 C4 -173.9(3) .
C57 Y1 C3 C4 66.2(5) .
C55 Y1 C3 C4 149.9(3) .
C56 Y1 C3 C4 115.9(3) .
C5 Y1 C3 C4 36.6(3) .
C2 Y1 C3 C4 114.0(4) .
C1 Y1 C3 C4 77.7(3) .
Y4 Y1 C3 C4 -30.0(4) .
O1 Y1 C3 C7 76.4(4) .
O2 Y1 C3 C7 23.5(4) .
C54 Y1 C3 C7 -52.5(4) .
C57 Y1 C3 C7 -172.3(3) .
C55 Y1 C3 C7 -88.6(4) .
C56 Y1 C3 C7 -122.6(3) .
C5 Y1 C3 C7 158.1(4) .
C2 Y1 C3 C7 -124.6(5) .
C4 Y1 C3 C7 121.5(5) .
C1 Y1 C3 C7 -160.8(4) .
Y4 Y1 C3 C7 91.4(4) .
C2 C3 C4 C5 -1.2(5) .
C7 C3 C4 C5 173.2(4) .
Y1 C3 C4 C5 -68.7(3) .
C2 C3 C4 C8 -173.9(4) .
C7 C3 C4 C8 0.6(7) .
Y1 C3 C4 C8 118.7(4) .
C2 C3 C4 Y1 67.5(3) .
C7 C3 C4 Y1 -118.1(4) .
O1 Y1 C4 C5 -108.1(3) .
O2 Y1 C4 C5 -165.7(3) .
C54 Y1 C4 C5 122.4(3) .
C57 Y1 C4 C5 -36.8(4) .
C55 Y1 C4 C5 66.8(4) .
C56 Y1 C4 C5 15.0(4) .
C2 Y1 C4 C5 76.7(3) .
C1 Y1 C4 C5 36.5(3) .
C3 Y1 C4 C5 113.4(4) .
Y4 Y1 C4 C5 -86.1(3) .
O1 Y1 C4 C3 138.5(3) .
O2 Y1 C4 C3 80.9(3) .
C54 Y1 C4 C3 9.0(4) .
C57 Y1 C4 C3 -150.2(3) .
C55 Y1 C4 C3 -46.6(4) .
C56 Y1 C4 C3 -98.5(3) .
C5 Y1 C4 C3 -113.4(4) .
C2 Y1 C4 C3 -36.7(3) .
C1 Y1 C4 C3 -76.9(3) .
Y4 Y1 C4 C3 160.5(2) .
O1 Y1 C4 C8 16.8(4) .
O2 Y1 C4 C8 -40.8(4) .
C54 Y1 C4 C8 -112.6(4) .
C57 Y1 C4 C8 88.1(5) .
C55 Y1 C4 C8 -168.3(4) .
C56 Y1 C4 C8 139.9(4) .
C5 Y1 C4 C8 124.9(6) .
C2 Y1 C4 C8 -158.4(5) .
C1 Y1 C4 C8 161.4(5) .
C3 Y1 C4 C8 -121.7(6) .
Y4 Y1 C4 C8 38.9(5) .
C3 C4 C5 C1 1.8(5) .
C8 C4 C5 C1 174.1(4) .
Y1 C4 C5 C1 -67.2(3) .
C3 C4 C5 C9 -168.6(4) .
C8 C4 C5 C9 3.8(7) .
Y1 C4 C5 C9 122.4(4) .
C3 C4 C5 Y1 69.0(3) .
C8 C4 C5 Y1 -118.6(5) .
C2 C1 C5 C4 -1.6(4) .
Si1 C1 C5 C4 -161.5(3) .
Y1 C1 C5 C4 67.7(3) .
C2 C1 C5 C9 168.7(4) .
Si1 C1 C5 C9 8.8(6) .
Y1 C1 C5 C9 -122.0(4) .
C2 C1 C5 Y1 -69.3(2) .
Si1 C1 C5 Y1 130.8(3) .
O1 Y1 C5 C4 73.3(3) .
O2 Y1 C5 C4 16.3(3) .
C54 Y1 C5 C4 -99.2(4) .
C57 Y1 C5 C4 153.8(3) .
C55 Y1 C5 C4 -137.1(3) .
C56 Y1 C5 C4 -169.8(3) .
C2 Y1 C5 C4 -77.4(3) .
C1 Y1 C5 C4 -117.0(4) .
C3 Y1 C5 C4 -37.5(3) .
Y4 Y1 C5 C4 106.5(3) .
O1 Y1 C5 C1 -169.7(2) .
O2 Y1 C5 C1 133.3(2) .
C54 Y1 C5 C1 17.8(4) .
C57 Y1 C5 C1 -89.2(3) .
C55 Y1 C5 C1 -20.1(3) .
C56 Y1 C5 C1 -52.9(3) .
C2 Y1 C5 C1 39.6(2) .
C4 Y1 C5 C1 117.0(4) .
C3 Y1 C5 C1 79.4(3) .
Y4 Y1 C5 C1 -136.5(2) .
O1 Y1 C5 C9 -48.1(5) .
O2 Y1 C5 C9 -105.0(5) .
C54 Y1 C5 C9 139.4(4) .
C57 Y1 C5 C9 32.5(5) .
C55 Y1 C5 C9 101.5(5) .
C56 Y1 C5 C9 68.8(5) .
C2 Y1 C5 C9 161.3(6) .
C4 Y1 C5 C9 -121.4(6) .
C1 Y1 C5 C9 121.7(6) .
C3 Y1 C5 C9 -158.9(6) .
Y4 Y1 C5 C9 -14.9(5) .
C23 Si2 C13 C17 73.9(4) .
C24 Si2 C13 C17 -165.3(3) .
C22 Si2 C13 C17 -43.5(4) .
C23 Si2 C13 C14 -88.8(4) .
C24 Si2 C13 C14 32.0(4) .
C22 Si2 C13 C14 153.7(4) .
C23 Si2 C13 Y2 172.7(3) .
C24 Si2 C13 Y2 -66.5(3) .
C22 Si2 C13 Y2 55.3(3) .
O3 Y2 C13 C17 162.5(2) .
O4 Y2 C13 C17 104.7(2) .
C54 Y2 C13 C17 -119.6(3) .
C57 Y2 C13 C17 28.4(3) .
C55 Y2 C13 C17 -67.4(3) .
C56 Y2 C13 C17 -20.5(3) .
C14 Y2 C13 C17 -110.9(3) .
C15 Y2 C13 C17 -75.0(3) .
C16 Y2 C13 C17 -35.7(2) .
Y4 Y2 C13 C17 80.7(2) .
O3 Y2 C13 C14 -86.6(2) .
O4 Y2 C13 C14 -144.4(2) .
C54 Y2 C13 C14 -8.7(3) .
C57 Y2 C13 C14 139.4(2) .
C55 Y2 C13 C14 43.5(3) .
C56 Y2 C13 C14 90.4(3) .
C15 Y2 C13 C14 36.0(2) .
C16 Y2 C13 C14 75.3(2) .
C17 Y2 C13 C14 110.9(3) .
Y4 Y2 C13 C14 -168.35(19) .
O3 Y2 C13 Si2 38.1(2) .
O4 Y2 C13 Si2 -19.7(2) .
C54 Y2 C13 Si2 116.1(2) .
C57 Y2 C13 Si2 -95.9(3) .
C55 Y2 C13 Si2 168.21(19) .
C56 Y2 C13 Si2 -144.9(2) .
C14 Y2 C13 Si2 124.7(4) .
C15 Y2 C13 Si2 160.7(3) .
C16 Y2 C13 Si2 -160.0(3) .
C17 Y2 C13 Si2 -124.4(4) .
Y4 Y2 C13 Si2 -43.6(3) .
C17 C13 C14 C15 0.8(4) .
Si2 C13 C14 C15 166.5(3) .
Y2 C13 C14 C15 -68.0(3) .
C17 C13 C14 C18 -173.3(4) .
Si2 C13 C14 C18 -7.6(6) .
Y2 C13 C14 C18 118.0(4) .
C17 C13 C14 Y2 68.7(2) .
Si2 C13 C14 Y2 -125.6(3) .
O3 Y2 C14 C15 -149.7(2) .
O4 Y2 C14 C15 155.6(2) .
C54 Y2 C14 C15 -70.6(3) .
C57 Y2 C14 C15 37.7(4) .
C55 Y2 C14 C15 -34.7(3) .
C56 Y2 C14 C15 -2.1(3) .
C16 Y2 C14 C15 37.0(2) .
C17 Y2 C14 C15 76.8(3) .
C13 Y2 C14 C15 115.3(3) .
Y4 Y2 C14 C15 134.7(2) .
O3 Y2 C14 C13 95.0(2) .
O4 Y2 C14 C13 40.3(2) .
C54 Y2 C14 C13 174.1(2) .
C57 Y2 C14 C13 -77.6(3) .
C55 Y2 C14 C13 -150.0(2) .
C56 Y2 C14 C13 -117.4(2) .
C15 Y2 C14 C13 -115.3(3) .
C16 Y2 C14 C13 -78.3(2) .
C17 Y2 C14 C13 -38.4(2) .
Y4 Y2 C14 C13 19.4(3) .
O3 Y2 C14 C18 -26.9(3) .
O4 Y2 C14 C18 -81.6(3) .
C54 Y2 C14 C18 52.2(3) .
C57 Y2 C14 C18 160.5(3) .
C55 Y2 C14 C18 88.1(3) .
C56 Y2 C14 C18 120.7(3) .
C15 Y2 C14 C18 122.8(4) .
C16 Y2 C14 C18 159.8(4) .
C17 Y2 C14 C18 -160.3(4) .
C13 Y2 C14 C18 -121.9(4) .
Y4 Y2 C14 C18 -102.5(3) .
C13 C14 C15 C16 -0.1(4) .
C18 C14 C15 C16 173.9(4) .
Y2 C14 C15 C16 -68.4(3) .
C13 C14 C15 C19 -171.0(4) .
C18 C14 C15 C19 3.0(6) .
Y2 C14 C15 C19 120.7(4) .
C13 C14 C15 Y2 68.3(3) .
C18 C14 C15 Y2 -117.7(4) .
O3 Y2 C15 C14 34.6(3) .
O4 Y2 C15 C14 -37.2(3) .
C54 Y2 C15 C14 116.3(2) .
C57 Y2 C15 C14 -159.4(2) .
C55 Y2 C15 C14 148.5(2) .
C56 Y2 C15 C14 178.3(2) .
C16 Y2 C15 C14 -113.8(4) .
C17 Y2 C15 C14 -76.5(3) .
C13 Y2 C15 C14 -36.5(2) .
Y4 Y2 C15 C14 -104.1(3) .
O3 Y2 C15 C16 148.3(2) .
O4 Y2 C15 C16 76.6(3) .
C54 Y2 C15 C16 -130.0(2) .
C57 Y2 C15 C16 -45.6(3) .
C55 Y2 C15 C16 -97.8(2) .
C56 Y2 C15 C16 -67.9(2) .
C14 Y2 C15 C16 113.8(4) .
C17 Y2 C15 C16 37.3(2) .
C13 Y2 C15 C16 77.2(3) .
Y4 Y2 C15 C16 9.7(4) .
O3 Y2 C15 C19 -89.3(3) .
O4 Y2 C15 C19 -161.0(3) .
C54 Y2 C15 C19 -7.6(4) .
C57 Y2 C15 C19 76.8(4) .
C55 Y2 C15 C19 24.6(3) .
C56 Y2 C15 C19 54.5(4) .
C14 Y2 C15 C19 -123.9(5) .
C16 Y2 C15 C19 122.4(5) .
C17 Y2 C15 C19 159.6(4) .
C13 Y2 C15 C19 -160.4(4) .
Y4 Y2 C15 C19 132.0(3) .
C14 C15 C16 C17 -0.6(4) .
C19 C15 C16 C17 170.4(4) .
Y2 C15 C16 C17 -69.0(3) .
C14 C15 C16 C20 -173.1(4) .
C19 C15 C16 C20 -2.1(6) .
Y2 C15 C16 C20 118.5(4) .
C14 C15 C16 Y2 68.3(3) .
C19 C15 C16 Y2 -120.6(4) .
O3 Y2 C16 C15 -47.7(3) .
O4 Y2 C16 C15 -130.9(2) .
C54 Y2 C16 C15 57.5(3) .
C57 Y2 C16 C15 143.4(2) .
C55 Y2 C16 C15 82.3(2) .
C56 Y2 C16 C15 113.3(2) .
C14 Y2 C16 C15 -37.0(2) .
C17 Y2 C16 C15 -113.2(3) .
C13 Y2 C16 C15 -77.1(2) .
Y4 Y2 C16 C15 -175.27(19) .
O3 Y2 C16 C17 65.5(3) .
O4 Y2 C16 C17 -17.8(3) .
C54 Y2 C16 C17 170.7(2) .
C57 Y2 C16 C17 -103.5(2) .
C55 Y2 C16 C17 -164.6(2) .
C56 Y2 C16 C17 -133.5(2) .
C14 Y2 C16 C17 76.2(2) .
C15 Y2 C16 C17 113.2(3) .
C13 Y2 C16 C17 36.0(2) .
Y4 Y2 C16 C17 -62.1(3) .
O3 Y2 C16 C20 -167.5(3) .
O4 Y2 C16 C20 109.3(4) .
C54 Y2 C16 C20 -62.3(4) .
C57 Y2 C16 C20 23.6(4) .
C55 Y2 C16 C20 -37.5(4) .
C56 Y2 C16 C20 -6.5(4) .
C14 Y2 C16 C20 -156.8(5) .
C15 Y2 C16 C20 -119.8(5) .
C17 Y2 C16 C20 127.0(5) .
C13 Y2 C16 C20 163.1(5) .
Y4 Y2 C16 C20 64.9(4) .
C15 C16 C17 C13 1.2(5) .
C20 C16 C17 C13 173.1(4) .
Y2 C16 C17 C13 -67.5(3) .
C15 C16 C17 C21 -171.4(4) .
C20 C16 C17 C21 0.5(7) .
Y2 C16 C17 C21 120.0(4) .
C15 C16 C17 Y2 68.7(3) .
C20 C16 C17 Y2 -119.4(4) .
C14 C13 C17 C16 -1.2(4) .
Si2 C13 C17 C16 -167.0(3) .
Y2 C13 C17 C16 67.1(3) .
C14 C13 C17 C21 171.3(4) .
Si2 C13 C17 C21 5.5(6) .
Y2 C13 C17 C21 -120.4(4) .
C14 C13 C17 Y2 -68.3(2) .
Si2 C13 C17 Y2 125.9(3) .
O3 Y2 C17 C16 -137.0(2) .
O4 Y2 C17 C16 165.9(2) .
C54 Y2 C17 C16 -14.8(4) .
C57 Y2 C17 C16 84.6(3) .
C55 Y2 C17 C16 18.0(3) .
C56 Y2 C17 C16 49.2(3) .
C14 Y2 C17 C16 -77.3(3) .
C15 Y2 C17 C16 -37.3(2) .
C13 Y2 C17 C16 -116.0(4) .
Y4 Y2 C17 C16 131.5(2) .
O3 Y2 C17 C13 -21.0(3) .
O4 Y2 C17 C13 -78.1(2) .
C54 Y2 C17 C13 101.2(3) .
C57 Y2 C17 C13 -159.4(2) .
C55 Y2 C17 C13 134.0(2) .
C56 Y2 C17 C13 165.2(2) .
C14 Y2 C17 C13 38.7(2) .
C15 Y2 C17 C13 78.7(2) .
C16 Y2 C17 C13 116.0(4) .
Y4 Y2 C17 C13 -112.5(2) .
O3 Y2 C17 C21 101.5(4) .
O4 Y2 C17 C21 44.4(4) .
C54 Y2 C17 C21 -136.3(4) .
C57 Y2 C17 C21 -36.9(4) .
C55 Y2 C17 C21 -103.5(4) .
C56 Y2 C17 C21 -72.3(4) .
C14 Y2 C17 C21 161.2(5) .
C15 Y2 C17 C21 -158.8(4) .
C16 Y2 C17 C21 -121.5(5) .
C13 Y2 C17 C21 122.5(5) .
Y4 Y2 C17 C21 10.0(4) .
C34 Si3 C25 C26 169.7(4) .
C36 Si3 C25 C26 48.3(4) .
C35 Si3 C25 C26 -71.0(4) .
C34 Si3 C25 C29 -38.0(4) .
C36 Si3 C25 C29 -159.4(4) .
C35 Si3 C25 C29 81.4(4) .
C34 Si3 C25 Y3 65.1(3) .
C36 Si3 C25 Y3 -56.2(3) .
C35 Si3 C25 Y3 -175.5(3) .
O2 Y3 C25 C26 -166.4(2) .
O3 Y3 C25 C26 85.5(3) .
C54 Y3 C25 C26 -87.9(3) .
C29 Y3 C25 C26 110.5(3) .
C28 Y3 C25 C26 74.3(3) .
C27 Y3 C25 C26 34.8(2) .
Si5 Y3 C25 C26 -58.9(2) .
Y2 Y3 C25 C26 89.2(5) .
Y1 Y3 C25 C26 -146.4(2) .
O2 Y3 C25 C29 83.1(2) .
O3 Y3 C25 C29 -25.1(3) .
C54 Y3 C25 C29 161.5(2) .
C28 Y3 C25 C29 -36.3(2) .
C27 Y3 C25 C29 -75.8(3) .
C26 Y3 C25 C29 -110.5(3) .
Si5 Y3 C25 C29 -169.4(2) .
Y2 Y3 C25 C29 -21.4(6) .
Y1 Y3 C25 C29 103.0(2) .
O2 Y3 C25 Si3 -41.4(3) .
O3 Y3 C25 Si3 -149.6(2) .
C54 Y3 C25 Si3 37.0(4) .
C29 Y3 C25 Si3 -124.5(4) .
C28 Y3 C25 Si3 -160.8(3) .
C27 Y3 C25 Si3 159.7(3) .
C26 Y3 C25 Si3 125.0(4) .
Si5 Y3 C25 Si3 66.1(3) .
Y2 Y3 C25 Si3 -145.9(2) .
Y1 Y3 C25 Si3 -21.5(3) .
C29 C25 C26 C27 3.1(4) .
Si3 C25 C26 C27 159.9(3) .
Y3 C25 C26 C27 -66.6(3) .
C29 C25 C26 C30 -170.2(4) .
Si3 C25 C26 C30 -13.4(6) .
Y3 C25 C26 C30 120.1(4) .
C29 C25 C26 Y3 69.7(3) .
Si3 C25 C26 Y3 -133.5(3) .
O2 Y3 C26 C27 133.0(2) .
O3 Y3 C26 C27 0.5(3) .
C54 Y3 C26 C27 -112.5(3) .
C25 Y3 C26 C27 116.8(4) .
C29 Y3 C26 C27 77.8(3) .
C28 Y3 C26 C27 38.2(3) .
Si5 Y3 C26 C27 -113.5(2) .
Y2 Y3 C26 C27 -40.3(3) .
Y1 Y3 C26 C27 174.9(2) .
O2 Y3 C26 C25 16.1(3) .
O3 Y3 C26 C25 -116.4(2) .
C54 Y3 C26 C25 130.6(2) .
C29 Y3 C26 C25 -39.1(2) .
C28 Y3 C26 C25 -78.7(3) .
C27 Y3 C26 C25 -116.8(4) .
Si5 Y3 C26 C25 129.6(2) .
Y2 Y3 C26 C25 -157.13(18) .
Y1 Y3 C26 C25 58.1(3) .
O2 Y3 C26 C30 -106.0(3) .
O3 Y3 C26 C30 121.4(3) .
C54 Y3 C26 C30 8.5(4) .
C25 Y3 C26 C30 -122.2(4) .
C29 Y3 C26 C30 -161.3(4) .
C28 Y3 C26 C30 159.2(4) .
C27 Y3 C26 C30 121.0(5) .
Si5 Y3 C26 C30 7.5(3) .
Y2 Y3 C26 C30 80.7(4) .
Y1 Y3 C26 C30 -64.1(4) .
C25 C26 C27 C28 -3.4(5) .
C30 C26 C27 C28 170.1(4) .
Y3 C26 C27 C28 -68.8(3) .
C25 C26 C27 C31 -173.0(4) .
C30 C26 C27 C31 0.4(7) .
Y3 C26 C27 C31 121.5(5) .
C25 C26 C27 Y3 65.4(3) .
C30 C26 C27 Y3 -121.1(4) .
O2 Y3 C27 C26 -69.0(3) .
O3 Y3 C27 C26 -179.6(3) .
C54 Y3 C27 C26 101.2(3) .
C25 Y3 C27 C26 -36.1(2) .
C29 Y3 C27 C26 -76.6(3) .
C28 Y3 C27 C26 -112.2(4) .
Si5 Y3 C27 C26 73.8(3) .
Y2 Y3 C27 C26 155.6(2) .
Y1 Y3 C27 C26 -52.7(18) .
O2 Y3 C27 C28 43.1(3) .
O3 Y3 C27 C28 -67.5(3) .
C54 Y3 C27 C28 -146.7(2) .
C25 Y3 C27 C28 76.1(3) .
C29 Y3 C27 C28 35.5(2) .
C26 Y3 C27 C28 112.2(4) .
Si5 Y3 C27 C28 -174.0(2) .
Y2 Y3 C27 C28 -92.3(3) .
Y1 Y3 C27 C28 59.5(17) .
O2 Y3 C27 C31 164.7(3) .
O3 Y3 C27 C31 54.1(4) .
C54 Y3 C27 C31 -25.1(5) .
C25 Y3 C27 C31 -162.4(4) .
C29 Y3 C27 C31 157.1(4) .
C28 Y3 C27 C31 121.6(5) .
C26 Y3 C27 C31 -126.3(5) .
Si5 Y3 C27 C31 -52.5(4) .
Y2 Y3 C27 C31 29.3(4) .
Y1 Y3 C27 C31 -179(100) .
C26 C27 C28 C29 2.4(5) .
C31 C27 C28 C29 172.5(4) .
Y3 C27 C28 C29 -66.8(3) .
C26 C27 C28 C32 -172.1(4) .
C31 C27 C28 C32 -2.0(7) .
Y3 C27 C28 C32 118.7(4) .
C26 C27 C28 Y3 69.2(3) .
C31 C27 C28 Y3 -120.7(4) .
O2 Y3 C28 C29 -34.3(3) .
O3 Y3 C28 C29 -133.5(3) .
C54 Y3 C28 C29 -168.0(3) .
C25 Y3 C28 C29 37.8(2) .
C27 Y3 C28 C29 116.0(4) .
C26 Y3 C28 C29 78.6(3) .
Si5 Y3 C28 C29 124.7(2) .
Y2 Y3 C28 C29 -138.6(2) .
Y1 Y3 C28 C29 -58.5(3) .
O2 Y3 C28 C27 -150.3(2) .
O3 Y3 C28 C27 110.5(3) .
C54 Y3 C28 C27 76.0(4) .
C25 Y3 C28 C27 -78.2(3) .
C29 Y3 C28 C27 -116.0(4) .
C26 Y3 C28 C27 -37.4(2) .
Si5 Y3 C28 C27 8.7(3) .
Y2 Y3 C28 C27 105.3(2) .
Y1 Y3 C28 C27 -174.51(18) .
O2 Y3 C28 C32 88.5(4) .
O3 Y3 C28 C32 -10.7(3) .
C54 Y3 C28 C32 -45.2(6) .
C25 Y3 C28 C32 160.6(4) .
C29 Y3 C28 C32 122.8(5) .
C27 Y3 C28 C32 -121.2(5) .
C26 Y3 C28 C32 -158.7(4) .
Si5 Y3 C28 C32 -112.5(3) .
Y2 Y3 C28 C32 -15.9(4) .
Y1 Y3 C28 C32 64.3(4) .
C27 C28 C29 C25 -0.5(5) .
C32 C28 C29 C25 173.9(4) .
Y3 C28 C29 C25 -67.7(3) .
C27 C28 C29 C33 -173.5(4) .
C32 C28 C29 C33 0.9(7) .
Y3 C28 C29 C33 119.2(4) .
C27 C28 C29 Y3 67.3(3) .
C32 C28 C29 Y3 -118.3(4) .
C26 C25 C29 C28 -1.6(4) .
Si3 C25 C29 C28 -158.2(3) .
Y3 C25 C29 C28 68.9(3) .
C26 C25 C29 C33 171.3(4) .
Si3 C25 C29 C33 14.6(6) .
Y3 C25 C29 C33 -118.2(4) .
C26 C25 C29 Y3 -70.5(3) .
Si3 C25 C29 Y3 132.8(3) .
O2 Y3 C29 C28 148.9(3) .
O3 Y3 C29 C28 46.8(3) .
C54 Y3 C29 C28 152.7(7) .
C25 Y3 C29 C28 -113.9(4) .
C27 Y3 C29 C28 -36.1(2) .
C26 Y3 C29 C28 -75.1(3) .
Si5 Y3 C29 C28 -96.2(3) .
Y2 Y3 C29 C28 59.6(3) .
Y1 Y3 C29 C28 145.6(2) .
O2 Y3 C29 C25 -97.2(2) .
O3 Y3 C29 C25 160.7(2) .
C54 Y3 C29 C25 -93.5(8) .
C28 Y3 C29 C25 113.9(4) .
C27 Y3 C29 C25 77.8(3) .
C26 Y3 C29 C25 38.8(2) .
Si5 Y3 C29 C25 17.6(3) .
Y2 Y3 C29 C25 173.45(17) .
Y1 Y3 C29 C25 -100.5(2) .
O2 Y3 C29 C33 26.9(4) .
O3 Y3 C29 C33 -75.3(4) .
C54 Y3 C29 C33 30.6(10) .
C25 Y3 C29 C33 124.0(5) .
C28 Y3 C29 C33 -122.1(5) .
C27 Y3 C29 C33 -158.2(4) .
C26 Y3 C29 C33 162.8(4) .
Si5 Y3 C29 C33 141.7(3) .
Y2 Y3 C29 C33 -62.5(4) .
Y1 Y3 C29 C33 23.5(4) .
C47 Si4 C37 C41 -40.5(5) .
C48 Si4 C37 C41 -161.7(4) .
C46 Si4 C37 C41 78.8(4) .
C47 Si4 C37 C38 158.8(5) .
C48 Si4 C37 C38 37.7(5) .
C46 Si4 C37 C38 -81.9(4) .
C47 Si4 C37 Y4 60.1(4) .
C48 Si4 C37 Y4 -61.1(4) .
C46 Si4 C37 Y4 179.4(3) .
O4 Y4 C37 C41 -90.5(2) .
O1 Y4 C37 C41 163.5(2) .
C57 Y4 C37 C41 88.4(3) .
C38 Y4 C37 C41 -110.6(3) .
C39 Y4 C37 C41 -74.6(2) .
C40 Y4 C37 C41 -35.8(2) .
Y2 Y4 C37 C41 -104.5(4) .
Y1 Y4 C37 C41 144.42(19) .
O4 Y4 C37 C38 20.1(3) .
O1 Y4 C37 C38 -85.9(2) .
C57 Y4 C37 C38 -161.0(2) .
C41 Y4 C37 C38 110.6(3) .
C39 Y4 C37 C38 35.9(2) .
C40 Y4 C37 C38 74.8(2) .
Y2 Y4 C37 C38 6.1(6) .
Y1 Y4 C37 C38 -105.0(2) .
O4 Y4 C37 Si4 144.21(19) .
O1 Y4 C37 Si4 38.2(2) .
C57 Y4 C37 Si4 -36.9(4) .
C38 Y4 C37 Si4 124.1(4) .
C41 Y4 C37 Si4 -125.3(4) .
C39 Y4 C37 Si4 160.0(3) .
C40 Y4 C37 Si4 -161.1(3) .
Y2 Y4 C37 Si4 130.2(3) .
Y1 Y4 C37 Si4 19.1(3) .
C41 C37 C38 C39 0.5(4) .
Si4 C37 C38 C39 164.4(3) .
Y4 C37 C38 C39 -69.6(3) .
C41 C37 C38 C42 -171.1(4) .
Si4 C37 C38 C42 -7.1(6) .
Y4 C37 C38 C42 118.8(4) .
C41 C37 C38 Y4 70.1(3) .
Si4 C37 C38 Y4 -125.9(3) .
O4 Y4 C38 C39 -50.2(2) .
O1 Y4 C38 C39 -152.1(2) .
C57 Y4 C38 C39 -151.7(6) .
C37 Y4 C38 C39 114.3(3) .
C41 Y4 C38 C39 75.9(2) .
C40 Y4 C38 C39 36.0(2) .
Y2 Y4 C38 C39 -63.9(3) .
Y1 Y4 C38 C39 -148.40(19) .
O4 Y4 C38 C37 -164.4(2) .
O1 Y4 C38 C37 93.6(2) .
C57 Y4 C38 C37 94.0(7) .
C41 Y4 C38 C37 -38.4(2) .
C39 Y4 C38 C37 -114.3(3) .
C40 Y4 C38 C37 -78.3(2) .
Y2 Y4 C38 C37 -178.11(17) .
Y1 Y4 C38 C37 97.3(2) .
O4 Y4 C38 C42 72.6(3) .
O1 Y4 C38 C42 -29.3(3) .
C57 Y4 C38 C42 -28.9(8) .
C37 Y4 C38 C42 -123.0(4) .
C41 Y4 C38 C42 -161.3(4) .
C39 Y4 C38 C42 122.8(4) .
C40 Y4 C38 C42 158.8(4) .
Y2 Y4 C38 C42 58.9(3) .
Y1 Y4 C38 C42 -25.6(3) .
C37 C38 C39 C40 0.2(4) .
C42 C38 C39 C40 171.9(4) .
Y4 C38 C39 C40 -67.6(3) .
C37 C38 C39 C43 -172.0(3) .
C42 C38 C39 C43 -0.3(6) .
Y4 C38 C39 C43 120.2(4) .
C37 C38 C39 Y4 67.8(3) .
C42 C38 C39 Y4 -120.6(4) .
O4 Y4 C39 C38 129.9(2) .
O1 Y4 C39 C38 30.8(2) .
C57 Y4 C39 C38 167.1(3) .
C37 Y4 C39 C38 -37.8(2) .
C41 Y4 C39 C38 -78.0(2) .
C40 Y4 C39 C38 -115.6(3) .
Y2 Y4 C39 C38 135.1(2) .
Y1 Y4 C39 C38 54.0(3) .
O4 Y4 C39 C40 -114.5(2) .
O1 Y4 C39 C40 146.4(2) .
C57 Y4 C39 C40 -77.3(4) .
C37 Y4 C39 C40 77.7(2) .
C38 Y4 C39 C40 115.6(3) .
C41 Y4 C39 C40 37.6(2) .
Y2 Y4 C39 C40 -109.3(2) .
Y1 Y4 C39 C40 169.61(17) .
O4 Y4 C39 C43 7.7(3) .
O1 Y4 C39 C43 -91.4(3) .
C57 Y4 C39 C43 44.9(5) .
C37 Y4 C39 C43 -160.1(4) .
C38 Y4 C39 C43 -122.2(4) .
C41 Y4 C39 C43 159.8(4) .
C40 Y4 C39 C43 122.2(4) .
Y2 Y4 C39 C43 12.9(4) .
Y1 Y4 C39 C43 -68.2(4) .
C38 C39 C40 C41 -0.8(4) .
C43 C39 C40 C41 171.5(4) .
Y4 C39 C40 C41 -67.0(3) .
C38 C39 C40 C44 -172.6(4) .
C43 C39 C40 C44 -0.3(6) .
Y4 C39 C40 C44 121.2(4) .
C38 C39 C40 Y4 66.2(3) .
C43 C39 C40 Y4 -121.5(4) .
O4 Y4 C40 C39 64.0(2) .
O1 Y4 C40 C39 -48.0(3) .
C57 Y4 C40 C39 146.1(2) .
C37 Y4 C40 C39 -77.0(2) .
C38 Y4 C40 C39 -36.0(2) .
C41 Y4 C40 C39 -113.1(3) .
Y2 Y4 C40 C39 88.9(2) .
Y1 Y4 C40 C39 -75.5(10) .
O4 Y4 C40 C41 177.2(2) .
O1 Y4 C40 C41 65.2(3) .
C57 Y4 C40 C41 -100.8(3) .
C37 Y4 C40 C41 36.1(2) .
C38 Y4 C40 C41 77.2(3) .
C39 Y4 C40 C41 113.1(3) .
Y2 Y4 C40 C41 -157.9(2) .
Y1 Y4 C40 C41 37.7(10) .
O4 Y4 C40 C44 -58.3(3) .
O1 Y4 C40 C44 -170.3(3) .
C57 Y4 C40 C44 23.7(4) .
C37 Y4 C40 C44 160.6(4) .
C38 Y4 C40 C44 -158.3(4) .
C41 Y4 C40 C44 124.5(5) .
C39 Y4 C40 C44 -122.4(4) .
Y2 Y4 C40 C44 -33.4(4) .
Y1 Y4 C40 C44 162.2(7) .
C38 C37 C41 C40 -1.0(4) .
Si4 C37 C41 C40 -164.9(3) .
Y4 C37 C41 C40 68.4(3) .
C38 C37 C41 C45 173.1(4) .
Si4 C37 C41 C45 9.1(6) .
Y4 C37 C41 C45 -117.6(4) .
C38 C37 C41 Y4 -69.4(2) .
Si4 C37 C41 Y4 126.7(3) .
C39 C40 C41 C37 1.1(4) .
C44 C40 C41 C37 172.6(4) .
Y4 C40 C41 C37 -66.8(3) .
C39 C40 C41 C45 -173.1(3) .
C44 C40 C41 C45 -1.6(7) .
Y4 C40 C41 C45 119.0(4) .
C39 C40 C41 Y4 67.9(3) .
C44 C40 C41 Y4 -120.6(4) .
O4 Y4 C41 C37 112.6(2) .
O1 Y4 C41 C37 -19.0(2) .
C57 Y4 C41 C37 -129.9(2) .
C38 Y4 C41 C37 39.5(2) .
C39 Y4 C41 C37 78.9(2) .
C40 Y4 C41 C37 116.0(3) .
Y2 Y4 C41 C37 155.02(17) .
Y1 Y4 C41 C37 -58.0(3) .
O4 Y4 C41 C40 -3.4(3) .
O1 Y4 C41 C40 -135.0(2) .
C57 Y4 C41 C40 114.1(2) .
C37 Y4 C41 C40 -116.0(3) .
C38 Y4 C41 C40 -76.5(3) .
C39 Y4 C41 C40 -37.1(2) .
Y2 Y4 C41 C40 39.0(3) .
Y1 Y4 C41 C40 -173.99(18) .
O4 Y4 C41 C45 -124.2(3) .
O1 Y4 C41 C45 104.2(3) .
C57 Y4 C41 C45 -6.7(4) .
C37 Y4 C41 C45 123.2(4) .
C38 Y4 C41 C45 162.7(4) .
C39 Y4 C41 C45 -157.9(4) .
C40 Y4 C41 C45 -120.8(4) .
Y2 Y4 C41 C45 -81.8(4) .
Y1 Y4 C41 C45 65.2(4) .
Y3 O2 C49 O1 -102.1(3) .
Y1 O2 C49 O1 16.3(3) .
Y4 O1 C49 O2 102.9(3) .
Y1 O1 C49 O2 -16.5(3) .
Y3 O3 C50 O4 102.9(3) .
Y2 O3 C50 O4 -16.6(3) .
Y4 O4 C50 O3 -101.8(3) .
Y2 O4 C50 O3 16.5(3) .
C53 Si5 C54 C55 1.3(3) .
C51 Si5 C54 C55 124.6(3) .
C52 Si5 C54 C55 -122.4(3) .
Y3 Si5 C54 C55 -179.9(3) .
C53 Si5 C54 Y2 91.8(3) .
C51 Si5 C54 Y2 -144.9(2) .
C52 Si5 C54 Y2 -31.9(3) .
Y3 Si5 C54 Y2 -89.4(2) .
C53 Si5 C54 Y1 -88.7(3) .
C51 Si5 C54 Y1 34.6(3) .
C52 Si5 C54 Y1 147.7(2) .
Y3 Si5 C54 Y1 90.1(2) .
C53 Si5 C54 Y3 -178.84(18) .
C51 Si5 C54 Y3 -55.51(17) .
C52 Si5 C54 Y3 57.52(18) .
O3 Y2 C54 C55 -169.17(19) .
O4 Y2 C54 C55 -123.46(18) .
C57 Y2 C54 C55 -50.36(19) .
C56 Y2 C54 C55 -21.10(18) .
C14 Y2 C54 C55 102.78(19) .
C15 Y2 C54 C55 74.3(2) .
C16 Y2 C54 C55 49.1(2) .
C17 Y2 C54 C55 57.3(3) .
C13 Y2 C54 C55 107.4(2) .
Y4 Y2 C54 C55 -90.68(17) .
O3 Y2 C54 Si5 83.6(2) .
O4 Y2 C54 Si5 129.3(2) .
C57 Y2 C54 Si5 -157.5(2) .
C55 Y2 C54 Si5 -107.2(3) .
C56 Y2 C54 Si5 -128.3(3) .
C14 Y2 C54 Si5 -4.4(3) .
C15 Y2 C54 Si5 -32.9(2) .
C16 Y2 C54 Si5 -58.1(3) .
C17 Y2 C54 Si5 -49.9(3) .
C13 Y2 C54 Si5 0.2(3) .
Y4 Y2 C54 Si5 162.1(2) .
O3 Y2 C54 Y1 -96.02(10) .
O4 Y2 C54 Y1 -50.31(13) .
C57 Y2 C54 Y1 22.79(11) .
C55 Y2 C54 Y1 73.15(18) .
C56 Y2 C54 Y1 52.05(11) .
C14 Y2 C54 Y1 175.93(10) .
C15 Y2 C54 Y1 147.49(12) .
C16 Y2 C54 Y1 122.27(12) .
C17 Y2 C54 Y1 130.42(17) .
C13 Y2 C54 Y1 -179.42(12) .
Y4 Y2 C54 Y1 -17.54(10) .
O3 Y2 C54 Y3 -3.94(8) .
O4 Y2 C54 Y3 41.78(12) .
C57 Y2 C54 Y3 114.88(11) .
C55 Y2 C54 Y3 165.2(2) .
C56 Y2 C54 Y3 144.14(14) .
C14 Y2 C54 Y3 -91.99(12) .
C15 Y2 C54 Y3 -120.43(11) .
C16 Y2 C54 Y3 -145.64(11) .
C17 Y2 C54 Y3 -137.49(17) .
C13 Y2 C54 Y3 -87.34(17) .
Y4 Y2 C54 Y3 74.55(8) .
O1 Y1 C54 C55 122.98(18) .
O2 Y1 C54 C55 168.8(2) .
C57 Y1 C54 C55 50.37(19) .
C56 Y1 C54 C55 20.92(18) .
C5 Y1 C54 C55 -65.2(3) .
C2 Y1 C54 C55 -81.9(2) .
C4 Y1 C54 C55 -115.4(2) .
C1 Y1 C54 C55 -55.0(2) .
C3 Y1 C54 C55 -110.5(2) .
Y4 Y1 C54 C55 90.45(18) .
O1 Y1 C54 Si5 -129.7(2) .
O2 Y1 C54 Si5 -84.0(2) .
C57 Y1 C54 Si5 157.7(2) .
C55 Y1 C54 Si5 107.3(3) .
C56 Y1 C54 Si5 128.2(3) .
C5 Y1 C54 Si5 42.0(4) .
C2 Y1 C54 Si5 25.4(2) .
C4 Y1 C54 Si5 -8.1(3) .
C1 Y1 C54 Si5 52.3(3) .
C3 Y1 C54 Si5 -3.3(3) .
Y4 Y1 C54 Si5 -162.3(2) .
O1 Y1 C54 Y2 49.93(13) .
O2 Y1 C54 Y2 95.71(10) .
C57 Y1 C54 Y2 -22.68(11) .
C55 Y1 C54 Y2 -73.05(19) .
C56 Y1 C54 Y2 -52.13(11) .
C5 Y1 C54 Y2 -138.3(2) .
C2 Y1 C54 Y2 -154.91(11) .
C4 Y1 C54 Y2 171.57(17) .
C1 Y1 C54 Y2 -128.07(12) .
C3 Y1 C54 Y2 176.40(12) .
Y4 Y1 C54 Y2 17.40(10) .
O1 Y1 C54 Y3 -41.73(13) .
O2 Y1 C54 Y3 4.06(9) .
C57 Y1 C54 Y3 -114.33(11) .
C55 Y1 C54 Y3 -164.7(2) .
C56 Y1 C54 Y3 -143.78(14) .
C5 Y1 C54 Y3 130.0(2) .
C2 Y1 C54 Y3 113.44(12) .
C4 Y1 C54 Y3 79.9(2) .
C1 Y1 C54 Y3 140.27(11) .
C3 Y1 C54 Y3 84.75(14) .
Y4 Y1 C54 Y3 -74.26(8) .
O2 Y3 C54 C55 -53.0(7) .
O3 Y3 C54 C55 50.6(7) .
C25 Y3 C54 C55 -134.4(6) .
C29 Y3 C54 C55 -56.8(12) .
C28 Y3 C54 C55 85.0(8) .
C27 Y3 C54 C55 133.5(7) .
C26 Y3 C54 C55 178.0(6) .
Si5 Y3 C54 C55 179.7(8) .
Y2 Y3 C54 C55 46.4(6) .
Y1 Y3 C54 C55 -48.6(6) .
O2 Y3 C54 Si5 127.28(13) .
O3 Y3 C54 Si5 -129.04(13) .
C25 Y3 C54 Si5 45.9(3) .
C29 Y3 C54 Si5 123.5(7) .
C28 Y3 C54 Si5 -94.6(3) .
C27 Y3 C54 Si5 -46.2(2) .
C26 Y3 C54 Si5 -1.7(2) .
Y2 Y3 C54 Si5 -133.26(16) .
Y1 Y3 C54 Si5 131.68(17) .
O2 Y3 C54 Y2 -99.46(10) .
O3 Y3 C54 Y2 4.21(9) .
C25 Y3 C54 Y2 179.12(16) .
C29 Y3 C54 Y2 -103.2(7) .
C28 Y3 C54 Y2 38.6(4) .
C27 Y3 C54 Y2 87.09(19) .
C26 Y3 C54 Y2 131.59(14) .
Si5 Y3 C54 Y2 133.26(16) .
Y1 Y3 C54 Y2 -95.06(12) .
O2 Y3 C54 Y1 -4.40(10) .
O3 Y3 C54 Y1 99.28(10) .
C25 Y3 C54 Y1 -85.8(2) .
C29 Y3 C54 Y1 -8.1(8) .
C28 Y3 C54 Y1 133.7(3) .
C27 Y3 C54 Y1 -177.85(14) .
C26 Y3 C54 Y1 -133.34(14) .
Si5 Y3 C54 Y1 -131.68(17) .
Y2 Y3 C54 Y1 95.06(12) .
Si5 C54 C55 C56 -178.9(3) .
Y2 C54 C55 C56 50.0(3) .
Y1 C54 C55 C56 -49.4(3) .
Y3 C54 C55 C56 1.5(9) .
Si5 C54 C55 Y2 131.1(2) .
Y1 C54 C55 Y2 -99.46(9) .
Y3 C54 C55 Y2 -48.6(7) .
Si5 C54 C55 Y1 -129.4(2) .
Y2 C54 C55 Y1 99.47(9) .
Y3 C54 C55 Y1 50.9(7) .
O3 Y2 C55 C56 -131.38(19) .
O4 Y2 C55 C56 -65.7(2) .
C54 Y2 C55 C56 -142.9(3) .
C57 Y2 C55 C56 -22.92(19) .
C14 Y2 C55 C56 126.4(2) .
C15 Y2 C55 C56 109.8(2) .
C16 Y2 C55 C56 80.1(2) .
C17 Y2 C55 C56 71.2(2) .
C13 Y2 C55 C56 104.0(2) .
Y4 Y2 C55 C56 -47.9(2) .
O3 Y2 C55 C54 11.5(2) .
O4 Y2 C55 C54 77.2(2) .
C57 Y2 C55 C54 119.9(2) .
C56 Y2 C55 C54 142.9(3) .
C14 Y2 C55 C54 -90.8(2) .
C15 Y2 C55 C54 -107.3(2) .
C16 Y2 C55 C54 -137.1(2) .
C17 Y2 C55 C54 -145.96(18) .
C13 Y2 C55 C54 -113.1(2) .
Y4 Y2 C55 C54 94.97(17) .
O3 Y2 C55 Y1 -57.84(12) .
O4 Y2 C55 Y1 7.87(16) .
C54 Y2 C55 Y1 -69.32(17) .
C57 Y2 C55 Y1 50.62(11) .
C56 Y2 C55 Y1 73.54(19) .
C14 Y2 C55 Y1 -160.09(10) .
C15 Y2 C55 Y1 -176.64(13) .
C16 Y2 C55 Y1 153.62(12) .
C17 Y2 C55 Y1 144.72(11) .
C13 Y2 C55 Y1 177.57(12) .
Y4 Y2 C55 Y1 25.65(9) .
O1 Y1 C55 C56 66.4(2) .
O2 Y1 C55 C56 131.35(19) .
C54 Y1 C55 C56 143.2(3) .
C57 Y1 C55 C56 23.43(19) .
C5 Y1 C55 C56 -73.6(2) .
C2 Y1 C55 C56 -114.6(2) .
C4 Y1 C55 C56 -107.1(3) .
C1 Y1 C55 C56 -83.9(2) .
C3 Y1 C55 C56 -131.6(2) .
Y4 Y1 C55 C56 48.38(19) .
O1 Y1 C55 C54 -76.8(2) .
O2 Y1 C55 C54 -11.8(2) .
C57 Y1 C55 C54 -119.8(2) .
C56 Y1 C55 C54 -143.2(3) .
C5 Y1 C55 C54 143.2(2) .
C2 Y1 C55 C54 102.2(2) .
C4 Y1 C55 C54 109.7(3) .
C1 Y1 C55 C54 132.9(2) .
C3 Y1 C55 C54 85.2(2) .
Y4 Y1 C55 C54 -94.81(18) .
O1 Y1 C55 Y2 -7.41(16) .
O2 Y1 C55 Y2 57.52(12) .
C54 Y1 C55 Y2 69.36(18) .
C57 Y1 C55 Y2 -50.39(11) .
C56 Y1 C55 Y2 -73.82(19) .
C5 Y1 C55 Y2 -147.45(13) .
C2 Y1 C55 Y2 171.58(11) .
C4 Y1 C55 Y2 179.08(19) .
C1 Y1 C55 Y2 -157.74(11) .
C3 Y1 C55 Y2 154.58(12) .
Y4 Y1 C55 Y2 -25.44(9) .
C54 C55 C56 C57 -1.0(6) .
Y2 C55 C56 C57 47.7(3) .
Y1 C55 C56 C57 -49.2(3) .
C54 C55 C56 Y1 48.2(3) .
Y2 C55 C56 Y1 96.95(9) .
C54 C55 C56 Y2 -48.7(3) .
Y1 C55 C56 Y2 -96.95(9) .
O1 Y1 C56 C55 -129.62(19) .
O2 Y1 C56 C55 -64.5(2) .
C54 Y1 C56 C55 -22.15(19) .
C57 Y1 C56 C55 -141.1(3) .
C5 Y1 C56 C55 122.5(2) .
C2 Y1 C56 C55 70.6(2) .
C4 Y1 C56 C55 114.7(3) .
C1 Y1 C56 C55 98.1(2) .
C3 Y1 C56 C55 69.6(3) .
Y4 Y1 C56 C55 -130.6(2) .
O1 Y1 C56 C57 11.5(2) .
O2 Y1 C56 C57 76.6(2) .
C54 Y1 C56 C57 119.0(2) .
C55 Y1 C56 C57 141.1(3) .
C5 Y1 C56 C57 -96.4(2) .
C2 Y1 C56 C57 -148.28(18) .
C4 Y1 C56 C57 -104.2(3) .
C1 Y1 C56 C57 -120.73(19) .
C3 Y1 C56 C57 -149.3(2) .
Y4 Y1 C56 C57 10.57(16) .
O1 Y1 C56 Y2 -57.57(12) .
O2 Y1 C56 Y2 7.53(16) .
C54 Y1 C56 Y2 49.91(10) .
C57 Y1 C56 Y2 -69.07(17) .
C55 Y1 C56 Y2 72.05(19) .
C5 Y1 C56 Y2 -165.46(12) .
C2 Y1 C56 Y2 142.65(10) .
C4 Y1 C56 Y2 -173.28(17) .
C1 Y1 C56 Y2 170.20(11) .
C3 Y1 C56 Y2 141.66(15) .
Y4 Y1 C56 Y2 -58.50(7) .
O3 Y2 C56 C55 64.9(2) .
O4 Y2 C56 C55 130.79(19) .
C54 Y2 C56 C55 22.36(19) .
C57 Y2 C56 C55 142.0(3) .
C14 Y2 C56 C55 -70.8(2) .
C15 Y2 C56 C55 -71.9(2) .
C16 Y2 C56 C55 -99.6(2) .
C17 Y2 C56 C55 -121.8(2) .
C13 Y2 C56 C55 -111.2(2) .
Y4 Y2 C56 C55 131.3(2) .
O3 Y2 C56 C57 -77.1(2) .
O4 Y2 C56 C57 -11.2(2) .
C54 Y2 C56 C57 -119.7(2) .
C55 Y2 C56 C57 -142.0(3) .
C14 Y2 C56 C57 147.15(19) .
C15 Y2 C56 C57 146.1(2) .
C16 Y2 C56 C57 118.4(2) .
C17 Y2 C56 C57 96.1(2) .
C13 Y2 C56 C57 106.8(2) .
Y4 Y2 C56 C57 -10.77(17) .
O3 Y2 C56 Y1 -7.41(16) .
O4 Y2 C56 Y1 58.44(12) .
C54 Y2 C56 Y1 -49.99(10) .
C57 Y2 C56 Y1 69.68(18) .
C55 Y2 C56 Y1 -72.35(19) .
C14 Y2 C56 Y1 -143.17(12) .
C15 Y2 C56 Y1 -144.25(12) .
C16 Y2 C56 Y1 -171.92(13) .
C17 Y2 C56 Y1 165.81(11) .
C13 Y2 C56 Y1 176.46(11) .
Y4 Y2 C56 Y1 58.91(7) .
C55 C56 C57 Si6 -177.6(3) .
Y1 C56 C57 Si6 132.36(19) .
Y2 C56 C57 Si6 -129.0(2) .
C55 C56 C57 Y2 -48.6(3) .
Y1 C56 C57 Y2 -98.67(9) .
C55 C56 C57 Y4 1.2(9) .
Y1 C56 C57 Y4 -48.9(7) .
Y2 C56 C57 Y4 49.8(7) .
C55 C56 C57 Y1 50.0(3) .
Y2 C56 C57 Y1 98.67(9) .
C58 Si6 C57 C56 10.1(4) .
C59 Si6 C57 C56 -115.4(3) .
C60 Si6 C57 C56 131.0(3) .
C58 Si6 C57 Y2 -78.4(3) .
C59 Si6 C57 Y2 156.1(2) .
C60 Si6 C57 Y2 42.4(3) .
C58 Si6 C57 Y4 -169.5(2) .
C59 Si6 C57 Y4 65.03(19) .
C60 Si6 C57 Y4 -48.62(18) .
C58 Si6 C57 Y1 99.0(3) .
C59 Si6 C57 Y1 -26.5(3) .
C60 Si6 C57 Y1 -140.2(2) .
O3 Y2 C57 C56 123.69(19) .
O4 Y2 C57 C56 169.4(2) .
C54 Y2 C57 C56 50.6(2) .
C55 Y2 C57 C56 21.52(18) .
C14 Y2 C57 C56 -64.6(3) .
C15 Y2 C57 C56 -42.6(2) .
C16 Y2 C57 C56 -64.0(2) .
C17 Y2 C57 C56 -94.7(2) .
C13 Y2 C57 C56 -109.2(2) .
Y4 Y2 C57 C56 164.9(2) .
O3 Y2 C57 Si6 -131.3(2) .
O4 Y2 C57 Si6 -85.6(2) .
C54 Y2 C57 Si6 155.6(2) .
C55 Y2 C57 Si6 126.5(3) .
C56 Y2 C57 Si6 105.0(3) .
C14 Y2 C57 Si6 40.4(4) .
C15 Y2 C57 Si6 62.4(3) .
C16 Y2 C57 Si6 41.0(2) .
C17 Y2 C57 Si6 10.4(3) .
C13 Y2 C57 Si6 -4.2(3) .
Y4 Y2 C57 Si6 -90.1(2) .
O3 Y2 C57 Y4 -41.21(13) .
O4 Y2 C57 Y4 4.52(9) .
C54 Y2 C57 Y4 -114.35(11) .
C55 Y2 C57 Y4 -143.38(15) .
C56 Y2 C57 Y4 -164.9(2) .
C14 Y2 C57 Y4 130.5(2) .
C15 Y2 C57 Y4 152.52(12) .
C16 Y2 C57 Y4 131.06(12) .
C17 Y2 C57 Y4 100.44(13) .
C13 Y2 C57 Y4 85.86(16) .
O3 Y2 C57 Y1 50.56(13) .
O4 Y2 C57 Y1 96.29(10) .
C54 Y2 C57 Y1 -22.58(10) .
C55 Y2 C57 Y1 -51.61(11) .
C56 Y2 C57 Y1 -73.13(19) .
C14 Y2 C57 Y1 -137.7(2) .
C15 Y2 C57 Y1 -115.71(14) .
C16 Y2 C57 Y1 -137.18(12) .
C17 Y2 C57 Y1 -167.79(12) .
C13 Y2 C57 Y1 177.63(11) .
Y4 Y2 C57 Y1 91.77(12) .
O4 Y4 C57 C56 -52.5(7) .
O1 Y4 C57 C56 50.9(7) .
C37 Y4 C57 C56 128.3(7) .
C38 Y4 C57 C56 50.5(11) .
C41 Y4 C57 C56 175.6(6) .
C39 Y4 C57 C56 -89.5(8) .
C40 Y4 C57 C56 -138.7(7) .
Y2 Y4 C57 C56 -47.7(6) .
Y1 Y4 C57 C56 46.7(7) .
O4 Y4 C57 Si6 126.33(13) .
O1 Y4 C57 Si6 -130.23(13) .
C37 Y4 C57 Si6 -52.8(3) .
C38 Y4 C57 Si6 -130.6(6) .
C41 Y4 C57 Si6 -5.5(2) .
C39 Y4 C57 Si6 89.3(3) .
C40 Y4 C57 Si6 40.2(2) .
Y2 Y4 C57 Si6 131.16(17) .
Y1 Y4 C57 Si6 -134.48(16) .
O4 Y4 C57 Y2 -4.84(10) .
O1 Y4 C57 Y2 98.61(10) .
C37 Y4 C57 Y2 176.03(17) .
C38 Y4 C57 Y2 98.2(6) .
C41 Y4 C57 Y2 -136.71(14) .
C39 Y4 C57 Y2 -41.8(3) .
C40 Y4 C57 Y2 -90.98(18) .
Y1 Y4 C57 Y2 94.35(12) .
O4 Y4 C57 Y1 -99.19(10) .
O1 Y4 C57 Y1 4.26(9) .
C37 Y4 C57 Y1 81.7(2) .
C38 Y4 C57 Y1 3.8(7) .
C41 Y4 C57 Y1 128.93(15) .
C39 Y4 C57 Y1 -136.2(3) .
C40 Y4 C57 Y1 174.67(13) .
Y2 Y4 C57 Y1 -94.35(12) .
O1 Y1 C57 C56 -169.09(19) .
O2 Y1 C57 C56 -123.59(18) .
C54 Y1 C57 C56 -51.09(18) .
C55 Y1 C57 C56 -22.02(17) .
C5 Y1 C57 C56 97.5(2) .
C2 Y1 C57 C56 43.7(2) .
C4 Y1 C57 C56 115.8(2) .
C1 Y1 C57 C56 64.6(2) .
C3 Y1 C57 C56 73.9(4) .
Y4 Y1 C57 C56 -165.1(2) .
O1 Y1 C57 Si6 86.5(2) .
O2 Y1 C57 Si6 132.0(2) .
C54 Y1 C57 Si6 -155.5(3) .
C55 Y1 C57 Si6 -126.4(3) .
C56 Y1 C57 Si6 -104.4(3) .
C5 Y1 C57 Si6 -6.9(3) .
C2 Y1 C57 Si6 -60.7(3) .
C4 Y1 C57 Si6 11.4(3) .
C1 Y1 C57 Si6 -39.8(3) .
C3 Y1 C57 Si6 -30.5(5) .
Y4 Y1 C57 Si6 90.5(2) .
O1 Y1 C57 Y2 -95.43(10) .
O2 Y1 C57 Y2 -49.93(13) .
C54 Y1 C57 Y2 22.57(10) .
C55 Y1 C57 Y2 51.64(11) .
C56 Y1 C57 Y2 73.66(18) .
C5 Y1 C57 Y2 171.11(13) .
C2 Y1 C57 Y2 117.35(14) .
C4 Y1 C57 Y2 -170.51(15) .
C1 Y1 C57 Y2 138.22(11) .
C3 Y1 C57 Y2 147.5(3) .
Y4 Y1 C57 Y2 -91.45(11) .
O1 Y1 C57 Y4 -3.98(8) .
O2 Y1 C57 Y4 41.52(12) .
C54 Y1 C57 Y4 114.02(11) .
C55 Y1 C57 Y4 143.09(14) .
C56 Y1 C57 Y4 165.1(2) .
C5 Y1 C57 Y4 -97.44(15) .
C2 Y1 C57 Y4 -151.20(12) .
C4 Y1 C57 Y4 -79.06(19) .
C1 Y1 C57 Y4 -130.33(11) .
C3 Y1 C57 Y4 -121.0(3) .
C73 C71 C72 C73 -11(13) 2_556
C74 C71 C72 C73 -179.1(10) 2_556
C72 C71 C72 C73 -0.8(7) 2_556
C76 C71 C72 C73 0.0 .
C77 C71 C72 C73 180.0 .
C75 C71 C72 C73 -179.1(11) 2_556
C71 C71 C72 C73 -0.8(7) 2_556
C76 C71 C72 C73 -11(13) 2_556
C71 C72 C73 C74 0.0 .
C72 C73 C74 C75 0.0 .
C73 C74 C75 C76 0.0 .
C73 C71 C76 C75 178.9(12) 2_556
C74 C71 C76 C75 178.9(13) 2_556
C72 C71 C76 C75 3(3) 2_556
C72 C71 C76 C75 0.0 .
C77 C71 C76 C75 180.0 .
C75 C71 C76 C75 3(4) 2_556
C71 C71 C76 C75 0.6(6) 2_556
C76 C71 C76 C75 0.6(7) 2_556
C74 C75 C76 C71 0.0 .
C86 C81 C82 C83 0.0 .
C87 C81 C82 C83 180.0 .
C81 C82 C83 C84 0.0 .
C82 C83 C84 C85 0.0 .
C83 C84 C85 C86 -0.1 .
C84 C85 C86 C81 0.1 .
C82 C81 C86 C85 -0.1 .
C87 C81 C86 C85 180.0 .
C96 C91 C92 C93 0.0 .
C97 C91 C92 C93 180.0 .
C91 C92 C93 C94 0.0 .
C92 C93 C94 C95 0.0 .
C93 C94 C95 C96 0.0 .
C94 C95 C96 C91 0.0 .
C92 C91 C96 C95 0.0 .
C97 C91 C96 C95 -180.0 .
